data_4348184
loop_
_publ_author_name
'Hu, Junyi'
'Zhan, Lijie'
'Zhang, Guanyun'
'Zhang, Qun'
'Du, Lin'
'Tung, Chen-Ho'
'Wang, Yifeng'

_publ_section_title
;
 Effects of Substitutional Dopants on the Photoresponse of a
 Polyoxotitanate Cluster.
;
_journal_issue 17
_journal_name_full 'Inorganic chemistry'
_journal_page_first 8493
_journal_page_last 8501
_journal_paper_doi 10.1021/acs.inorgchem.6b01071
_journal_volume 55
_journal_year 2016
_chemical_formula_moiety 'C54 H127 Ca Cl O32 Ti11, C3 H8 O'
_chemical_formula_sum 'C57 H135 Ca Cl O33 Ti11'
_chemical_formula_weight 1951.07
_space_group_crystal_system monoclinic
_space_group_IT_number 14
_space_group_name_Hall '-P 2ybc'
_space_group_name_H-M_alt 'P 1 21/c 1'
_atom_sites_solution_hydrogens mixed
_atom_sites_solution_primary direct
_audit_creation_date 2016-01-27
_audit_creation_method
;
Olex2 1.2
(compiled 2015.01.26 svn.r3150 for OlexSys, GUI svn.r4998)
;
_cell_angle_alpha 90
_cell_angle_beta 92.091(3)
_cell_angle_gamma 90
_cell_formula_units_Z 4
_cell_length_a 15.036(4)
_cell_length_b 15.163(4)
_cell_length_c 39.981(10)
_cell_measurement_reflns_used 5248
_cell_measurement_temperature 173(2)
_cell_measurement_theta_max 22.58
_cell_measurement_theta_min 2.48
_cell_volume 9109(4)
_computing_molecular_graphics 'Olex2 (Dolomanov et al., 2009)'
_computing_publication_material 'Olex2 (Dolomanov et al., 2009)'
_computing_structure_refinement 'ShelXL (Sheldrick, 2008)'
_computing_structure_solution 'SIR2004 (Burla et al., 2007)'
_diffrn_ambient_temperature 173.15
_diffrn_measured_fraction_theta_full 0.999
_diffrn_measured_fraction_theta_max 0.996
_diffrn_measurement_device_type 'CCD area detector'
_diffrn_measurement_method 'phi and omega scans'
_diffrn_radiation_monochromator graphite
_diffrn_radiation_type MoK\a
_diffrn_radiation_wavelength 0.71073
_diffrn_reflns_av_R_equivalents 0.0847
_diffrn_reflns_av_unetI/netI 0.1202
_diffrn_reflns_Laue_measured_fraction_full 0.999
_diffrn_reflns_Laue_measured_fraction_max 0.996
_diffrn_reflns_limit_h_max 19
_diffrn_reflns_limit_h_min -19
_diffrn_reflns_limit_k_max 19
_diffrn_reflns_limit_k_min -19
_diffrn_reflns_limit_l_max 51
_diffrn_reflns_limit_l_min -51
_diffrn_reflns_number 59008
_diffrn_reflns_point_group_measured_fraction_full 0.999
_diffrn_reflns_point_group_measured_fraction_max 0.996
_diffrn_reflns_theta_full 26.000
_diffrn_reflns_theta_max 27.486
_diffrn_reflns_theta_min 2.476
_exptl_absorpt_coefficient_mu 1.064
_exptl_absorpt_correction_type none
_exptl_crystal_colour colourless
_exptl_crystal_colour_primary colourless
_exptl_crystal_density_diffrn 1.423
_exptl_crystal_description block
_exptl_crystal_F_000 4080
_refine_diff_density_max 1.043
_refine_diff_density_min -0.591
_refine_diff_density_rms 0.092
_refine_ls_extinction_method none
_refine_ls_goodness_of_fit_ref 1.030
_refine_ls_hydrogen_treatment mixed
_refine_ls_matrix_type full
_refine_ls_number_parameters 966
_refine_ls_number_reflns 20819
_refine_ls_number_restraints 141
_refine_ls_restrained_S_all 1.049
_refine_ls_R_factor_all 0.1975
_refine_ls_R_factor_gt 0.0823
_refine_ls_shift/su_max 0.000
_refine_ls_shift/su_mean 0.000
_refine_ls_structure_factor_coef Fsqd
_refine_ls_weighting_details 'w=1/[\s^2^(Fo^2^)+(0.1245P)^2^+0.7990P] where P=(Fo^2^+2Fc^2^)/3'
_refine_ls_weighting_scheme calc
_refine_ls_wR_factor_gt 0.2130
_refine_ls_wR_factor_ref 0.2747
_reflns_Friedel_coverage 0.000
_reflns_number_gt 8526
_reflns_number_total 20819
_reflns_threshold_expression 'I > 2\s(I)'
_cod_data_source_file ic6b01071_si_002.cif
_cod_data_source_block {Ti11CaCl}
_cod_database_code 4348184
_shelxl_version_number 2014-3
_shelx_space_group_comment
;
The symmetry employed for this shelxl refinement is uniquely defined
by the following loop, which should always be used as a source of
symmetry information in preference to the above space-group names.
They are only intended as comments.
;
_olex2_refinement_description
;
1. Fixed Uiso
 At 1.2 times of:
  All C(H) groups
 At 1.5 times of:
  All C(H,H,H) groups, All O(H) groups
2. Restrained distances
 C55-C56
 1.5 with sigma of 0.02
 C55-C57
 1.5 with sigma of 0.02
 C55-O33
 1.5 with sigma of 0.04
 C55-O33
 1.5 with sigma of 0.02
 C57-O33
 2.4 with sigma of 0.02
 O33-C56
 2.4 with sigma of 0.02
 C56-C57
 2.4 with sigma of 0.02
 C55-C57
 1.5 with sigma of 0.02
 O18-H18
 0.87 with sigma of 0.01
 C46-C48
 1.5 with sigma of 0.02
 C47-C46
 1.5 with sigma of 0.02
 C10-C11
 1.5 with sigma of 0.02
 C10-C12
 1.5 with sigma of 0.02
 C11-C10
 1.5 with sigma of 0.02
 C10-C12
 1.5 with sigma of 0.02
 C11-C10
 1.5 with sigma of 0.01
 C12-C10
 1.5 with sigma of 0.01
 C12-C11
 2.5 with sigma of 0.02
 C37-C38
 1.5 with sigma of 0.02
 C37-C39
 1.5 with sigma of 0.02
 C55-O33
 1.5 with sigma of 0.02
 C52-C54
 1.45 with sigma of 0.02
 C25-C26
 1.5 with sigma of 0.02
 C34-H18
 1.941584 with sigma of 0.02
 Ca1-H18
 2.944561 with sigma of 0.02
3. Rigid bond restraints
 C22, C24
 with sigma for 1-2 distances of 0.001 and sigma for 1-3 distances of 0.01
 C25, C27
 with sigma for 1-2 distances of 0.001 and sigma for 1-3 distances of 0.01
 C10, C11
 with sigma for 1-2 distances of 0.1 and sigma for 1-3 distances of 0.1
 C1, C3
 with sigma for 1-2 distances of 0.1 and sigma for 1-3 distances of 0.1
 C40, C42
 with sigma for 1-2 distances of 0.1 and sigma for 1-3 distances of 0.1
 C43, C44
 with sigma for 1-2 distances of 0.1 and sigma for 1-3 distances of 0.1
 C43, C45
 with sigma for 1-2 distances of 0.1 and sigma for 1-3 distances of 0.1
 C46, C48
 with sigma for 1-2 distances of 0.1 and sigma for 1-3 distances of 0.1
4. Uiso/Uaniso restraints and constraints
C11 \\sim C10 \\sim C12: within 1.7A with sigma of 0.04 and sigma for terminal
atoms of 0.08
C56 \\sim C55 \\sim C57 \\sim O33: within 1.7A with sigma of 0.004 and sigma
for terminal atoms of 0.08
C3 \\sim C1 \\sim C2: within 1.7A with sigma of 0.004 and sigma for terminal
atoms of 0.08
Uanis(C48) \\sim Ueq, Uanis(C18) \\sim Ueq, Uanis(C11) \\sim Ueq, Uanis(C42)
\\sim Ueq, Uanis(C54) \\sim Ueq, Uanis(C3) \\sim Ueq, Uanis(C44) \\sim Ueq,
Uanis(C46) \\sim Ueq, Uanis(C39) \\sim Ueq: with sigma of 0.01 and sigma for
terminal atoms of 0.02
Uanis(C23) \\sim Ueq, Uanis(C38) \\sim Ueq: with sigma of 0.1 and sigma for
terminal atoms of 0.2
5.a Ternary CH refined with riding coordinates:
 C34(H34), C31(H31), C46(H46), C28(H28), C10(H10), C22(H22), C19(H19),
 C40(H40), C49(H49), C7(H7), C43(H43), C4(H4), C1(H1), C52(H52), C13(H13),
 C37(H37), C16(H16), C25(H25), C55(H55)
5.b Me refined with riding coordinates:
 C32(H32A,H32B,H32C), C24(H24A,H24B,H24C), C44(H44A,H44B,H44C), C54(H54A,H54B,
 H54C)
5.c Idealised Me refined as rotating group:
 C36(H36A,H36B,H36C), C35(H35A,H35B,H35C), C41(H41A,H41B,H41C), C30(H30A,H30B,
 H30C), C9(H9A,H9B,H9C), C50(H50A,H50B,H50C), C12(H12A,H12B,H12C), C29(H29A,
 H29B,H29C), C45(H45A,H45B,H45C), C21(H21A,H21B,H21C), C47(H47A,H47B,H47C),
 C5(H5A,H5B,H5C), C15(H15A,H15B,H15C), C3(H3A,H3B,H3C), C26(H26A,H26B,H26C),
 C14(H14A,H14B,H14C), C33(H33A,H33B,H33C), C51(H51A,H51B,H51C), C6(H6A,H6B,H6C),
  C27(H27A,H27B,H27C), C2(H2A,H2B,H2C), C17(H17A,H17B,H17C), C42(H42A,H42B,
 H42C), C39(H39A,H39B,H39C), C18(H18A,H18B,H18C), C11(H11A,H11B,H11C), C8(H8A,
 H8B,H8C), C48(H48A,H48B,H48C), C53(H53A,H53B,H53C), C38(H38A,H38B,H38C),
 C56(H56A,H56B,H56C), C57(H57A,H57B,H57C), C20(H20A,H20B,H20C), C23(H23A,H23B,
 H23C)
5.d Idealised tetrahedral OH refined as rotating group:
 O33(H33)
;
_olex2_submission_special_instructions 'No special instructions were received'

loop_
_space_group_symop_operation_xyz
'x, y, z'
'-x, y+1/2, -z+1/2'
'-x, -y, -z'
'x, -y-1/2, z-1/2'

loop_
_atom_site_label
_atom_site_type_symbol
_atom_site_fract_x
_atom_site_fract_y
_atom_site_fract_z
_atom_site_U_iso_or_equiv
_atom_site_adp_type
_atom_site_occupancy
_atom_site_site_symmetry_order
_atom_site_calc_flag
_atom_site_refinement_flags_posn
_atom_site_refinement_flags_adp
Ti8 Ti 0.73624(7) 0.12651(7) 0.07328(3) 0.0422(3) Uani 1 1 d . .
Ti4 Ti 0.87763(8) 0.26010(9) 0.17758(3) 0.0557(4) Uani 1 1 d . .
Ti5 Ti 0.72559(8) 0.38660(9) 0.18201(3) 0.0563(4) Uani 1 1 d . .
Ti7 Ti 0.58294(8) 0.25151(8) 0.07679(3) 0.0529(3) Uani 1 1 d . .
Ti3 Ti 0.63475(9) 0.06884(9) 0.13171(3) 0.0574(4) Uani 1 1 d . .
Ti11 Ti 0.74392(10) 0.35914(8) 0.05785(3) 0.0609(4) Uani 1 1 d . .
Ti10 Ti 0.83109(9) 0.44143(8) 0.12187(3) 0.0626(4) Uani 1 1 d . .
Ti1 Ti 0.72086(10) 0.15335(9) 0.19647(3) 0.0666(4) Uani 1 1 d . .
Ti9 Ti 0.91019(8) 0.26978(9) 0.09209(3) 0.0589(4) Uani 1 1 d . .
Ti2 Ti 0.54733(9) 0.23251(11) 0.16451(3) 0.0741(5) Uani 1 1 d . .
Ti6 Ti 0.59608(9) 0.39940(9) 0.12505(3) 0.0672(4) Uani 1 1 d . .
Ca1 Ca 0.88978(11) 0.07905(11) 0.13239(4) 0.0708(5) Uani 1 1 d D .
O21 O 0.8439(3) 0.3805(3) 0.16498(10) 0.0505(11) Uani 1 1 d . .
O9 O 0.6130(3) 0.1357(3) 0.08959(9) 0.0441(10) Uani 1 1 d . .
O24 O 0.6957(3) 0.2391(3) 0.05512(9) 0.0458(10) Uani 1 1 d . .
O25 O 0.8520(3) 0.1621(3) 0.08214(10) 0.0487(11) Uani 1 1 d . .
O1 O 0.6624(3) 0.1834(3) 0.15308(9) 0.0487(11) Uani 1 1 d . .
O12 O 0.7595(3) 0.2791(3) 0.19978(10) 0.0545(12) Uani 1 1 d . .
O29 O 0.9438(3) 0.3992(4) 0.10621(13) 0.0803(16) Uani 1 1 d . .
O2 O 0.7967(3) 0.3280(3) 0.10147(10) 0.0449(10) Uani 1 1 d . .
O11 O 0.8324(3) 0.1439(3) 0.17947(10) 0.0632(13) Uani 1 1 d . .
O10 O 0.7449(3) 0.0561(3) 0.11274(9) 0.0490(11) Uani 1 1 d . .
O14 O 0.5374(3) 0.2839(3) 0.11810(11) 0.0651(14) Uani 1 1 d . .
O22 O 0.7059(3) 0.4475(3) 0.13835(11) 0.0603(13) Uani 1 1 d . .
O23 O 0.6277(3) 0.3717(3) 0.08059(11) 0.0593(12) Uani 1 1 d . .
O28 O 1.0191(3) 0.2446(4) 0.07837(15) 0.096(2) Uani 1 1 d . .
O26 O 0.9262(3) 0.2337(3) 0.13727(11) 0.0564(12) Uani 1 1 d . .
O31 O 0.7821(4) 0.4771(3) 0.07589(12) 0.0792(16) Uani 1 1 d . .
O13 O 0.6073(3) 0.3521(3) 0.16964(11) 0.0625(13) Uani 1 1 d . .
O3 O 0.6766(4) 0.0373(4) 0.17877(11) 0.0832(17) Uani 1 1 d . .
O16 O 0.4950(3) 0.2483(3) 0.04655(12) 0.0749(16) Uani 1 1 d . .
O17 O 0.7327(3) 0.0558(3) 0.03827(10) 0.0567(12) Uani 1 1 d . .
O5 O 0.5927(4) 0.1955(4) 0.20822(11) 0.0889(19) Uani 1 1 d . .
O7 O 0.5129(3) 0.1157(4) 0.14799(12) 0.0857(18) Uani 1 1 d . .
O4 O 0.7475(5) 0.1182(4) 0.23888(11) 0.101(2) Uani 1 1 d . .
O27 O 0.8626(4) 0.3212(3) 0.04628(11) 0.0713(15) Uani 1 1 d . .
O8 O 0.5863(4) -0.0353(3) 0.11869(11) 0.0811(17) Uani 1 1 d . .
O32 O 0.7032(4) 0.3924(3) 0.01752(12) 0.0866(18) Uani 1 1 d . .
O20 O 0.7240(4) 0.4647(4) 0.21449(12) 0.0804(16) Uani 1 1 d . .
O6 O 0.4419(4) 0.2700(5) 0.17684(15) 0.112(2) Uani 1 1 d . .
O19 O 0.9625(4) 0.2698(4) 0.20860(13) 0.0831(17) Uani 1 1 d . .
O18 O 0.9313(4) -0.0459(4) 0.09984(13) 0.096(2) Uani 1 1 d D .
H18 H 0.974(5) -0.081(4) 0.1077(12) 0.143 Uiso 1 1 d DR .
O30 O 0.8622(4) 0.5488(3) 0.13549(14) 0.0880(17) Uani 1 1 d . .
C34 C 0.9019(6) -0.0760(6) 0.0671(2) 0.089(3) Uani 1 1 d D .
H34 H 0.8404 -0.0528 0.0626 0.107 Uiso 1 1 calc R .
C31 C 0.6945(8) 0.0317(9) 0.0080(2) 0.133(5) Uani 1 1 d . .
H31 H 0.6839 -0.0312 0.0142 0.160 Uiso 1 1 calc R .
C46 C 0.6586(11) 0.4014(9) -0.0130(3) 0.150(5) Uani 1 1 d D U
H46 H 0.6970 0.4336 -0.0289 0.180 Uiso 1 1 calc R .
C28 C 0.4082(8) 0.2646(11) 0.0350(3) 0.185(8) Uani 1 1 d . .
H28 H 0.4290 0.3157 0.0215 0.222 Uiso 1 1 calc R .
C10 C 0.4287(6) 0.0739(8) 0.1426(2) 0.127(5) Uani 1 1 d D U
H10 H 0.4479 0.0110 0.1408 0.153 Uiso 1 1 calc R .
C32 C 0.6079(8) 0.0523(9) 0.0023(3) 0.149(5) Uani 1 1 d . .
H32A H 0.5884 0.0319 -0.0200 0.223 Uiso 1 1 calc R .
H32B H 0.5721 0.0237 0.0192 0.223 Uiso 1 1 calc R .
H32C H 0.6003 0.1164 0.0037 0.223 Uiso 1 1 calc R .
C36 C 0.9633(7) -0.0343(7) 0.0412(2) 0.117(3) Uani 1 1 d . .
H36A H 0.9631 0.0300 0.0437 0.175 Uiso 1 1 calc GR .
H36B H 0.9415 -0.0499 0.0185 0.175 Uiso 1 1 calc GR .
H36C H 1.0240 -0.0566 0.0448 0.175 Uiso 1 1 calc GR .
C22 C 0.7670(11) 0.4895(11) 0.2478(3) 0.169(6) Uani 1 1 d . U
H22 H 0.7346 0.4492 0.2630 0.203 Uiso 1 1 calc R .
C19 C 1.0400(9) 0.2433(10) 0.2271(4) 0.159(6) Uani 1 1 d . .
H19 H 1.0347 0.1795 0.2330 0.191 Uiso 1 1 calc R .
C35 C 0.8978(8) -0.1766(6) 0.0647(3) 0.119(4) Uani 1 1 d . .
H35A H 0.9580 -0.2009 0.0674 0.179 Uiso 1 1 calc GR .
H35B H 0.8719 -0.1936 0.0428 0.179 Uiso 1 1 calc GR .
H35C H 0.8608 -0.1997 0.0824 0.179 Uiso 1 1 calc GR .
C24 C 0.7318(18) 0.5672(14) 0.2562(5) 0.374(17) Uani 1 1 d . U
H24A H 0.6680 0.5674 0.2502 0.561 Uiso 1 1 calc R .
H24B H 0.7403 0.5763 0.2804 0.561 Uiso 1 1 calc R .
H24C H 0.7613 0.6147 0.2442 0.561 Uiso 1 1 calc R .
O15 O 0.5147(4) 0.4830(4) 0.12411(15) 0.113(2) Uani 1 1 d . .
C40 C 0.9005(8) 0.3067(8) 0.0136(2) 0.116(4) Uani 1 1 d . U
H40 H 0.8485 0.3297 -0.0001 0.139 Uiso 1 1 calc R .
C41 C 0.8939(9) 0.2167(8) 0.0021(3) 0.146(5) Uani 1 1 d . .
H41A H 0.9327 0.1792 0.0163 0.220 Uiso 1 1 calc GR .
H41B H 0.9122 0.2133 -0.0211 0.220 Uiso 1 1 calc GR .
H41C H 0.8322 0.1965 0.0034 0.220 Uiso 1 1 calc GR .
C49 C 0.7653(12) 0.5664(7) 0.0642(3) 0.139(5) Uani 1 1 d . .
H49 H 0.7928 0.6036 0.0824 0.167 Uiso 1 1 calc R .
C7 C 0.5537(9) 0.2021(11) 0.2406(2) 0.152(6) Uani 1 1 d . .
H7 H 0.4946 0.2271 0.2333 0.182 Uiso 1 1 calc R .
C30 C 0.3794(7) 0.2251(9) 0.0079(3) 0.143(5) Uani 1 1 d . .
H30A H 0.4021 0.2556 -0.0116 0.215 Uiso 1 1 calc GR .
H30B H 0.3142 0.2261 0.0068 0.215 Uiso 1 1 calc GR .
H30C H 0.4002 0.1639 0.0081 0.215 Uiso 1 1 calc GR .
C9 C 0.5898(9) 0.2798(9) 0.2586(3) 0.153(5) Uani 1 1 d . .
H9A H 0.6550 0.2777 0.2591 0.230 Uiso 1 1 calc GR .
H9B H 0.5691 0.2798 0.2816 0.230 Uiso 1 1 calc GR .
H9C H 0.5693 0.3336 0.2472 0.230 Uiso 1 1 calc GR .
C43 C 1.0331(7) 0.4354(9) 0.1102(4) 0.143(5) Uani 1 1 d . U
H43 H 1.0679 0.3842 0.1018 0.171 Uiso 1 1 calc R .
C50 C 0.6731(12) 0.5880(8) 0.0651(3) 0.154(6) Uani 1 1 d . .
H50A H 0.6383 0.5451 0.0517 0.232 Uiso 1 1 calc GR .
H50B H 0.6633 0.6472 0.0559 0.232 Uiso 1 1 calc GR .
H50C H 0.6543 0.5865 0.0883 0.232 Uiso 1 1 calc GR .
C4 C 0.8199(9) 0.1169(8) 0.2622(2) 0.123(4) Uani 1 1 d . .
H4 H 0.8544 0.1711 0.2567 0.148 Uiso 1 1 calc R .
C12 C 0.3917(7) 0.0890(9) 0.1079(3) 0.151(5) Uani 1 1 d D U
H12A H 0.3915 0.1524 0.1031 0.226 Uiso 1 1 calc GR .
H12B H 0.3307 0.0663 0.1060 0.226 Uiso 1 1 calc GR .
H12C H 0.4286 0.0583 0.0919 0.226 Uiso 1 1 calc GR .
C29 C 0.3614(8) 0.3243(9) 0.0568(3) 0.157(5) Uani 1 1 d . .
H29A H 0.3726 0.3068 0.0802 0.236 Uiso 1 1 calc GR .
H29B H 0.2974 0.3217 0.0514 0.236 Uiso 1 1 calc GR .
H29C H 0.3828 0.3847 0.0536 0.236 Uiso 1 1 calc GR .
C1 C 0.6913(14) -0.0508(10) 0.1951(3) 0.175(7) Uani 1 1 d . U
H1 H 0.7074 -0.0370 0.2190 0.209 Uiso 1 1 calc R .
C45 C 1.0651(9) 0.4368(11) 0.1434(5) 0.233(9) Uani 1 1 d . U
H45A H 1.0262 0.4737 0.1567 0.349 Uiso 1 1 calc GR .
H45B H 1.1256 0.4611 0.1445 0.349 Uiso 1 1 calc GR .
H45C H 1.0660 0.3766 0.1524 0.349 Uiso 1 1 calc GR .
C21 C 1.0479(10) 0.2936(11) 0.2572(3) 0.205(8) Uani 1 1 d . .
H21A H 1.0702 0.3526 0.2521 0.308 Uiso 1 1 calc GR .
H21B H 1.0895 0.2642 0.2730 0.308 Uiso 1 1 calc GR .
H21C H 0.9895 0.2984 0.2671 0.308 Uiso 1 1 calc GR .
C47 C 0.6332(12) 0.3147(8) -0.0272(3) 0.196(8) Uani 1 1 d D .
H47A H 0.6864 0.2846 -0.0350 0.295 Uiso 1 1 calc GR .
H47B H 0.5908 0.3231 -0.0462 0.295 Uiso 1 1 calc GR .
H47C H 0.6057 0.2788 -0.0101 0.295 Uiso 1 1 calc GR .
C52 C 0.8668(12) 0.6250(9) 0.1551(5) 0.216(9) Uani 1 1 d D .
H52 H 0.8757 0.5970 0.1776 0.259 Uiso 1 1 calc R .
Cl1 Cl 1.0254(3) 0.0194(3) 0.17051(9) 0.211(2) Uani 1 1 d . .
C5 C 0.8823(11) 0.0465(9) 0.2580(3) 0.185(7) Uani 1 1 d . .
H5A H 0.8532 -0.0100 0.2622 0.277 Uiso 1 1 calc GR .
H5B H 0.9330 0.0542 0.2739 0.277 Uiso 1 1 calc GR .
H5C H 0.9033 0.0474 0.2351 0.277 Uiso 1 1 calc GR .
C15 C 0.6586(10) -0.1467(7) 0.0905(3) 0.140(5) Uani 1 1 d . .
H15A H 0.7098 -0.1067 0.0900 0.210 Uiso 1 1 calc GR .
H15B H 0.6536 -0.1794 0.0694 0.210 Uiso 1 1 calc GR .
H15C H 0.6670 -0.1881 0.1092 0.210 Uiso 1 1 calc GR .
C3 C 0.7792(13) -0.0874(9) 0.1803(3) 0.179(6) Uani 1 1 d . U
H3A H 0.7706 -0.0955 0.1561 0.269 Uiso 1 1 calc GR .
H3B H 0.7942 -0.1442 0.1908 0.269 Uiso 1 1 calc GR .
H3C H 0.8278 -0.0455 0.1848 0.269 Uiso 1 1 calc GR .
C13 C 0.5793(11) -0.0967(10) 0.0948(4) 0.163(6) Uani 1 1 d . .
H13 H 0.5778 -0.0594 0.0741 0.195 Uiso 1 1 calc R .
C26 C 0.5383(12) 0.6171(9) 0.1530(4) 0.212(8) Uani 1 1 d D .
H26A H 0.5535 0.5839 0.1734 0.318 Uiso 1 1 calc GR .
H26B H 0.5065 0.6711 0.1587 0.318 Uiso 1 1 calc GR .
H26C H 0.5930 0.6325 0.1417 0.318 Uiso 1 1 calc GR .
C37 C 1.1041(10) 0.2091(13) 0.0805(4) 0.196(8) Uani 1 1 d D .
H37 H 1.1424 0.2615 0.0858 0.236 Uiso 1 1 calc R .
C14 C 0.4966(11) -0.1421(10) 0.0911(4) 0.206(8) Uani 1 1 d . .
H14A H 0.4851 -0.1741 0.1118 0.309 Uiso 1 1 calc GR .
H14B H 0.4992 -0.1840 0.0725 0.309 Uiso 1 1 calc GR .
H14C H 0.4487 -0.0995 0.0865 0.309 Uiso 1 1 calc GR .
C33 C 0.7511(9) 0.0133(11) -0.0178(3) 0.194(7) Uani 1 1 d . .
H33A H 0.8014 0.0544 -0.0168 0.290 Uiso 1 1 calc GR .
H33B H 0.7186 0.0196 -0.0394 0.290 Uiso 1 1 calc GR .
H33C H 0.7733 -0.0473 -0.0155 0.290 Uiso 1 1 calc GR .
C16 C 0.3662(11) 0.3210(17) 0.1823(5) 0.247(11) Uani 1 1 d . .
H16 H 0.3242 0.2788 0.1927 0.297 Uiso 1 1 calc R .
C51 C 0.8177(12) 0.5851(9) 0.0368(4) 0.196(7) Uani 1 1 d . .
H51A H 0.8791 0.5664 0.0418 0.293 Uiso 1 1 calc GR .
H51B H 0.8165 0.6487 0.0323 0.293 Uiso 1 1 calc GR .
H51C H 0.7942 0.5533 0.0170 0.293 Uiso 1 1 calc GR .
C44 C 1.0551(12) 0.4972(12) 0.0870(5) 0.259(10) Uani 1 1 d . U
H44A H 1.0252 0.4834 0.0655 0.389 Uiso 1 1 calc R .
H44B H 1.0362 0.5556 0.0945 0.389 Uiso 1 1 calc R .
H44C H 1.1197 0.4970 0.0845 0.389 Uiso 1 1 calc R .
C6 C 0.7941(11) 0.1319(11) 0.2952(3) 0.209(8) Uani 1 1 d . .
H6A H 0.7643 0.1892 0.2965 0.313 Uiso 1 1 calc GR .
H6B H 0.8469 0.1316 0.3104 0.313 Uiso 1 1 calc GR .
H6C H 0.7531 0.0853 0.3018 0.313 Uiso 1 1 calc GR .
C54 C 0.9431(12) 0.6679(13) 0.1537(5) 0.254(9) Uani 1 1 d D U
H54A H 0.9913 0.6258 0.1501 0.381 Uiso 1 1 calc R .
H54B H 0.9397 0.7103 0.1352 0.381 Uiso 1 1 calc R .
H54C H 0.9548 0.6994 0.1748 0.381 Uiso 1 1 calc R .
C27 C 0.3980(11) 0.5878(13) 0.1244(4) 0.263(11) Uani 1 1 d . U
H27A H 0.3889 0.5946 0.1001 0.395 Uiso 1 1 calc GR .
H27B H 0.3849 0.6438 0.1354 0.395 Uiso 1 1 calc GR .
H27C H 0.3584 0.5418 0.1324 0.395 Uiso 1 1 calc GR .
C25 C 0.4836(11) 0.5649(11) 0.1315(5) 0.262(12) Uani 1 1 d D U
H25 H 0.5062 0.5921 0.1106 0.314 Uiso 1 1 calc R .
C2 C 0.6151(17) -0.1030(12) 0.1963(4) 0.296(13) Uani 1 1 d . U
H2A H 0.5695 -0.0716 0.2085 0.444 Uiso 1 1 calc GR .
H2B H 0.6298 -0.1585 0.2078 0.444 Uiso 1 1 calc GR .
H2C H 0.5926 -0.1156 0.1735 0.444 Uiso 1 1 calc GR .
C17 C 0.3192(10) 0.3477(15) 0.1507(5) 0.266(13) Uani 1 1 d . .
H17A H 0.3607 0.3784 0.1364 0.399 Uiso 1 1 calc GR .
H17B H 0.2698 0.3871 0.1558 0.399 Uiso 1 1 calc GR .
H17C H 0.2959 0.2952 0.1391 0.399 Uiso 1 1 calc GR .
C42 C 0.9570(13) 0.3695(12) 0.0056(4) 0.267(9) Uani 1 1 d . U
H42A H 0.9330 0.4271 0.0118 0.401 Uiso 1 1 calc GR .
H42B H 0.9658 0.3681 -0.0186 0.401 Uiso 1 1 calc GR .
H42C H 1.0142 0.3599 0.0176 0.401 Uiso 1 1 calc GR .
C39 C 1.1349(12) 0.1806(14) 0.0488(4) 0.241(8) Uani 1 1 d D U
H39A H 1.0837 0.1692 0.0335 0.361 Uiso 1 1 calc GR .
H39B H 1.1697 0.1264 0.0518 0.361 Uiso 1 1 calc GR .
H39C H 1.1722 0.2266 0.0393 0.361 Uiso 1 1 calc GR .
C18 C 0.3784(15) 0.3843(15) 0.2056(5) 0.290(11) Uani 1 1 d . U
H18A H 0.3983 0.3575 0.2269 0.435 Uiso 1 1 calc GR .
H18B H 0.3222 0.4156 0.2086 0.435 Uiso 1 1 calc GR .
H18C H 0.4235 0.4261 0.1983 0.435 Uiso 1 1 calc GR .
C11 C 0.3680(12) 0.0669(16) 0.1701(4) 0.302(11) Uani 1 1 d D U
H11A H 0.3069 0.0606 0.1610 0.453 Uiso 1 1 calc GR .
H11B H 0.3724 0.1202 0.1839 0.453 Uiso 1 1 calc GR .
H11C H 0.3838 0.0153 0.1838 0.453 Uiso 1 1 calc GR .
C8 C 0.5246(14) 0.1210(13) 0.2525(3) 0.259(11) Uani 1 1 d . .
H8A H 0.5175 0.0795 0.2338 0.388 Uiso 1 1 calc GR .
H8B H 0.4674 0.1287 0.2631 0.388 Uiso 1 1 calc GR .
H8C H 0.5685 0.0978 0.2689 0.388 Uiso 1 1 calc GR .
C48 C 0.5790(13) 0.4428(14) -0.0113(5) 0.274(10) Uani 1 1 d D U
H48A H 0.5857 0.4956 0.0027 0.410 Uiso 1 1 calc GR .
H48B H 0.5357 0.4029 -0.0015 0.410 Uiso 1 1 calc GR .
H48C H 0.5579 0.4600 -0.0339 0.410 Uiso 1 1 calc GR .
C53 C 0.7892(14) 0.6660(10) 0.1599(5) 0.278(14) Uani 1 1 d . .
H53A H 0.7800 0.7121 0.1429 0.418 Uiso 1 1 calc GR .
H53B H 0.7904 0.6927 0.1822 0.418 Uiso 1 1 calc GR .
H53C H 0.7405 0.6232 0.1580 0.418 Uiso 1 1 calc GR .
C38 C 1.1268(11) 0.1499(18) 0.1066(7) 0.39(2) Uani 1 1 d D U
H38A H 1.1617 0.1809 0.1241 0.584 Uiso 1 1 calc GR .
H38B H 1.1621 0.1013 0.0978 0.584 Uiso 1 1 calc GR .
H38C H 1.0724 0.1264 0.1160 0.584 Uiso 1 1 calc GR .
C56 C 1.0716(9) -0.1352(10) 0.1282(3) 0.224(10) Uani 1 1 d D U
H56A H 1.0538 -0.0766 0.1201 0.336 Uiso 1 1 calc GR .
H56B H 1.0658 -0.1378 0.1525 0.336 Uiso 1 1 calc GR .
H56C H 1.0333 -0.1800 0.1175 0.336 Uiso 1 1 calc GR .
C55 C 1.1582(12) -0.1507(14) 0.1206(4) 0.293(12) Uani 1 1 d D U
H55 H 1.1752 -0.1017 0.1054 0.352 Uiso 1 1 calc R .
C57 C 1.1680(11) -0.2338(12) 0.1009(4) 0.267(12) Uani 1 1 d D U
H57A H 1.1749 -0.2840 0.1162 0.401 Uiso 1 1 calc GR .
H57B H 1.2206 -0.2294 0.0872 0.401 Uiso 1 1 calc GR .
H57C H 1.1150 -0.2425 0.0863 0.401 Uiso 1 1 calc GR .
C20 C 1.1184(10) 0.2554(13) 0.2054(5) 0.238(10) Uani 1 1 d . .
H20A H 1.1122 0.2164 0.1859 0.357 Uiso 1 1 calc GR .
H20B H 1.1732 0.2408 0.2182 0.357 Uiso 1 1 calc GR .
H20C H 1.1209 0.3168 0.1979 0.357 Uiso 1 1 calc GR .
C23 C 0.8539(14) 0.4523(16) 0.2504(5) 0.322(16) Uani 1 1 d . U
H23A H 0.8496 0.3879 0.2496 0.484 Uiso 1 1 calc GR .
H23B H 0.8829 0.4702 0.2717 0.484 Uiso 1 1 calc GR .
H23C H 0.8889 0.4733 0.2318 0.484 Uiso 1 1 calc GR .
O33 O 1.2239(13) -0.1505(13) 0.1477(5) 0.421(13) Uani 1 1 d D U
H33 H 1.2176 -0.1958 0.1595 0.631 Uiso 1 1 calc GR .

loop_
_atom_site_aniso_label
_atom_site_aniso_U_11
_atom_site_aniso_U_22
_atom_site_aniso_U_33
_atom_site_aniso_U_23
_atom_site_aniso_U_13
_atom_site_aniso_U_12
Ti8 0.0452(7) 0.0466(7) 0.0347(6) -0.0061(5) -0.0006(5) 0.0040(5)
Ti4 0.0474(7) 0.0681(9) 0.0502(7) -0.0163(6) -0.0149(6) 0.0037(6)
Ti5 0.0483(7) 0.0679(9) 0.0524(7) -0.0272(6) -0.0005(6) 0.0014(6)
Ti7 0.0441(7) 0.0663(9) 0.0472(7) -0.0156(6) -0.0114(5) 0.0097(6)
Ti3 0.0719(9) 0.0628(8) 0.0375(6) -0.0040(6) 0.0011(6) -0.0249(7)
Ti11 0.0823(10) 0.0516(8) 0.0485(7) 0.0058(6) -0.0008(7) -0.0050(7)
Ti10 0.0701(9) 0.0506(8) 0.0674(9) -0.0106(7) 0.0049(7) -0.0143(7)
Ti1 0.0938(11) 0.0753(10) 0.0302(6) -0.0017(6) -0.0035(6) -0.0210(8)
Ti9 0.0382(7) 0.0796(9) 0.0598(8) -0.0180(7) 0.0124(6) -0.0077(6)
Ti2 0.0471(8) 0.1163(12) 0.0601(8) -0.0396(8) 0.0190(6) -0.0213(8)
Ti6 0.0538(8) 0.0742(10) 0.0725(9) -0.0307(8) -0.0141(7) 0.0239(7)
Ca1 0.0777(11) 0.0770(11) 0.0557(9) -0.0177(8) -0.0230(8) 0.0186(9)
O21 0.043(2) 0.058(3) 0.050(2) -0.019(2) -0.003(2) -0.008(2)
O9 0.038(2) 0.060(3) 0.033(2) -0.0088(19) -0.0027(17) -0.005(2)
O24 0.051(3) 0.051(3) 0.035(2) -0.0007(19) -0.0046(19) 0.003(2)
O25 0.036(2) 0.054(3) 0.056(3) -0.015(2) 0.002(2) 0.007(2)
O1 0.050(3) 0.068(3) 0.029(2) -0.010(2) 0.0071(18) -0.010(2)
O12 0.054(3) 0.072(3) 0.037(2) -0.016(2) 0.000(2) -0.007(2)
O29 0.061(3) 0.090(4) 0.091(4) -0.021(3) 0.020(3) -0.037(3)
O2 0.042(2) 0.046(2) 0.047(2) -0.006(2) 0.0025(19) -0.003(2)
O11 0.083(4) 0.061(3) 0.043(3) -0.006(2) -0.018(2) 0.008(3)
O10 0.063(3) 0.052(3) 0.032(2) 0.0014(19) -0.0026(19) 0.000(2)
O14 0.036(3) 0.093(4) 0.066(3) -0.036(3) -0.006(2) 0.009(2)
O22 0.061(3) 0.053(3) 0.065(3) -0.021(2) -0.011(2) 0.015(2)
O23 0.063(3) 0.057(3) 0.057(3) -0.013(2) -0.015(2) 0.017(2)
O28 0.039(3) 0.139(5) 0.111(5) -0.051(4) 0.025(3) -0.017(3)
O26 0.029(2) 0.078(3) 0.062(3) -0.022(2) -0.006(2) 0.006(2)
O31 0.121(5) 0.042(3) 0.075(3) 0.007(3) -0.004(3) -0.015(3)
O13 0.046(3) 0.086(4) 0.056(3) -0.037(3) 0.002(2) 0.009(2)
O3 0.140(5) 0.075(4) 0.034(2) 0.007(2) 0.000(3) -0.038(3)
O16 0.062(3) 0.091(4) 0.069(3) -0.025(3) -0.034(3) 0.026(3)
O17 0.071(3) 0.059(3) 0.039(2) -0.016(2) -0.006(2) 0.006(2)
O5 0.092(4) 0.137(5) 0.040(3) -0.035(3) 0.033(3) -0.044(4)
O7 0.065(3) 0.132(5) 0.062(3) -0.039(3) 0.025(3) -0.053(3)
O4 0.180(7) 0.098(4) 0.026(2) -0.003(3) -0.011(3) -0.035(4)
O27 0.091(4) 0.078(4) 0.047(3) -0.005(3) 0.024(3) -0.028(3)
O8 0.124(5) 0.073(4) 0.046(3) -0.011(3) 0.000(3) -0.050(3)
O32 0.146(5) 0.062(3) 0.050(3) 0.009(3) -0.016(3) -0.002(3)
O20 0.084(4) 0.087(4) 0.069(3) -0.047(3) -0.001(3) 0.007(3)
O6 0.049(3) 0.190(7) 0.098(4) -0.072(4) 0.030(3) -0.024(4)
O19 0.069(4) 0.098(4) 0.079(4) -0.027(3) -0.041(3) 0.016(3)
O18 0.116(5) 0.103(5) 0.067(3) -0.019(3) -0.012(3) 0.058(4)
O30 0.114(5) 0.052(3) 0.097(4) -0.014(3) -0.009(4) -0.021(3)
C34 0.102(7) 0.097(7) 0.067(5) -0.025(5) -0.015(5) 0.037(6)
C31 0.116(9) 0.208(13) 0.074(7) -0.072(8) -0.031(6) 0.017(9)
C46 0.192(9) 0.136(8) 0.120(7) -0.010(7) -0.035(7) 0.012(7)
C28 0.090(8) 0.288(19) 0.172(12) -0.137(13) -0.087(8) 0.101(10)
C10 0.064(6) 0.193(11) 0.128(9) -0.083(8) 0.034(6) -0.064(7)
C32 0.109(9) 0.230(15) 0.103(8) -0.056(9) -0.053(7) -0.001(9)
C36 0.114(8) 0.129(9) 0.108(8) -0.015(7) 0.020(7) -0.002(7)
C22 0.170(14) 0.206(13) 0.130(10) -0.116(10) 0.003(10) -0.043(11)
C19 0.114(11) 0.188(14) 0.168(13) 0.024(11) -0.094(10) -0.046(10)
C35 0.155(11) 0.075(7) 0.128(9) -0.011(6) 0.010(7) 0.020(7)
C24 0.48(4) 0.31(2) 0.33(3) -0.27(2) -0.04(2) 0.07(2)
O15 0.100(5) 0.117(5) 0.118(5) -0.062(4) -0.044(4) 0.074(4)
C40 0.142(10) 0.138(10) 0.072(6) 0.015(6) 0.050(6) -0.041(8)
C41 0.209(14) 0.130(10) 0.107(8) -0.052(7) 0.090(9) -0.025(9)
C49 0.239(17) 0.063(7) 0.113(9) 0.013(7) -0.022(11) -0.030(9)
C7 0.170(12) 0.235(15) 0.055(6) -0.032(8) 0.066(7) -0.069(11)
C30 0.087(8) 0.204(13) 0.133(10) -0.060(9) -0.067(7) 0.017(8)
C9 0.161(12) 0.228(15) 0.073(7) -0.068(9) 0.035(7) -0.005(10)
C43 0.066(7) 0.188(13) 0.177(12) -0.078(11) 0.035(7) -0.074(8)
C50 0.244(18) 0.079(8) 0.139(11) 0.018(7) -0.008(12) 0.059(10)
C4 0.194(13) 0.124(9) 0.048(5) -0.009(6) -0.040(7) 0.005(9)
C12 0.066(7) 0.206(13) 0.178(12) -0.047(10) -0.019(7) -0.056(8)
C29 0.113(10) 0.211(15) 0.146(11) -0.046(10) -0.024(8) 0.075(10)
C1 0.31(2) 0.137(12) 0.077(8) 0.031(8) -0.054(11) -0.106(13)
C45 0.099(10) 0.226(18) 0.36(3) -0.002(17) -0.108(14) -0.076(11)
C21 0.221(17) 0.254(18) 0.132(11) 0.017(11) -0.120(12) -0.100(14)
C47 0.36(2) 0.111(10) 0.109(9) 0.000(8) -0.091(12) -0.070(12)
C52 0.201(17) 0.079(9) 0.36(2) -0.103(12) -0.114(17) 0.000(10)
Cl1 0.234(4) 0.245(4) 0.146(3) -0.084(3) -0.117(3) 0.171(4)
C5 0.31(2) 0.145(12) 0.100(9) -0.034(8) -0.033(11) 0.102(13)
C15 0.225(16) 0.081(8) 0.112(9) -0.036(7) -0.010(10) -0.031(9)
C3 0.310(16) 0.100(9) 0.122(10) 0.006(8) -0.066(11) 0.028(10)
C13 0.172(14) 0.133(12) 0.186(14) -0.089(11) 0.043(11) -0.077(11)
C26 0.36(3) 0.120(11) 0.163(13) -0.054(10) 0.027(15) 0.067(14)
C37 0.104(11) 0.27(2) 0.215(17) -0.060(15) 0.060(11) 0.069(12)
C14 0.231(19) 0.158(14) 0.227(17) -0.078(12) -0.017(14) -0.067(13)
C33 0.159(12) 0.34(2) 0.084(8) -0.107(11) 0.014(8) 0.004(13)
C16 0.099(11) 0.41(3) 0.23(2) -0.13(2) 0.029(12) 0.075(16)
C51 0.266(19) 0.126(12) 0.197(15) 0.095(11) 0.044(14) -0.013(11)
C44 0.220(14) 0.277(16) 0.283(16) 0.069(13) 0.052(12) -0.153(13)
C6 0.246(18) 0.29(2) 0.084(8) -0.051(10) -0.051(10) 0.117(15)
C54 0.246(16) 0.233(15) 0.286(16) -0.114(13) 0.056(13) -0.078(14)
C27 0.222(14) 0.40(3) 0.172(14) 0.040(15) 0.032(12) 0.248(19)
C25 0.217(14) 0.190(16) 0.37(3) -0.168(17) -0.134(18) 0.148(14)
C2 0.52(4) 0.180(16) 0.191(17) 0.043(13) 0.01(2) -0.20(2)
C17 0.102(12) 0.42(3) 0.27(2) -0.15(2) -0.069(13) 0.121(15)
C42 0.324(17) 0.234(15) 0.258(15) -0.031(12) 0.199(13) -0.084(13)
C39 0.164(13) 0.312(17) 0.248(15) -0.111(14) 0.041(12) 0.025(12)
C18 0.312(19) 0.306(18) 0.252(16) -0.116(14) 0.028(14) 0.131(14)
C11 0.257(16) 0.358(19) 0.293(17) -0.020(15) 0.047(14) -0.110(15)
C8 0.36(3) 0.31(2) 0.120(11) -0.020(13) 0.154(15) -0.13(2)
C48 0.268(17) 0.287(18) 0.261(16) -0.078(14) -0.057(14) 0.032(15)
C53 0.36(3) 0.138(13) 0.32(2) -0.150(15) -0.21(2) 0.147(17)
C38 0.079(12) 0.47(4) 0.62(5) 0.20(4) 0.05(2) 0.134(18)
C56 0.214(15) 0.277(17) 0.169(12) -0.136(12) -0.136(11) 0.212(14)
C55 0.23(2) 0.40(3) 0.237(19) -0.202(18) -0.132(16) 0.146(19)
C57 0.24(2) 0.36(3) 0.194(16) -0.126(17) -0.097(15) 0.178(19)
C20 0.096(12) 0.31(3) 0.31(3) 0.016(19) -0.076(15) 0.034(14)
C23 0.24(2) 0.49(4) 0.225(18) -0.26(2) -0.158(17) 0.13(2)
O33 0.44(3) 0.37(3) 0.46(3) -0.19(2) 0.04(2) 0.07(2)

loop_
_atom_type_symbol
_atom_type_description
_atom_type_scat_dispersion_real
_atom_type_scat_dispersion_imag
_atom_type_scat_source
C C 0.0033 0.0016 'International Tables Vol C Tables 4.2.6.8 and 6.1.1.4'
H H 0.0000 0.0000 'International Tables Vol C Tables 4.2.6.8 and 6.1.1.4'
Ca Ca 0.2262 0.3064 'International Tables Vol C Tables 4.2.6.8 and 6.1.1.4'
Cl Cl 0.1484 0.1585 'International Tables Vol C Tables 4.2.6.8 and 6.1.1.4'
O O 0.0106 0.0060 'International Tables Vol C Tables 4.2.6.8 and 6.1.1.4'
Ti Ti 0.2776 0.4457 'International Tables Vol C Tables 4.2.6.8 and 6.1.1.4'

loop_
_geom_angle_atom_site_label_1
_geom_angle_atom_site_label_2
_geom_angle_atom_site_label_3
_geom_angle
Ti7 Ti8 Ca1 128.36(5)
Ti3 Ti8 Ti7 74.37(5)
Ti3 Ti8 Ca1 74.94(5)
O9 Ti8 Ti7 38.04(12)
O9 Ti8 Ti3 41.57(12)
O9 Ti8 Ca1 114.40(12)
O24 Ti8 Ti7 39.62(13)
O24 Ti8 Ti3 112.92(13)
O24 Ti8 Ca1 131.01(13)
O24 Ti8 O9 77.17(17)
O25 Ti8 Ti7 121.96(13)
O25 Ti8 Ti3 116.34(14)
O25 Ti8 Ca1 45.58(14)
O25 Ti8 O9 143.08(17)
O25 Ti8 O24 95.50(19)
O25 Ti8 O10 88.22(19)
O10 Ti8 Ti7 110.24(13)
O10 Ti8 Ti3 37.35(13)
O10 Ti8 Ca1 42.66(13)
O10 Ti8 O9 78.74(17)
O10 Ti8 O24 144.32(18)
O17 Ti8 Ti7 114.95(15)
O17 Ti8 Ti3 116.39(16)
O17 Ti8 Ca1 115.67(15)
O17 Ti8 O9 107.54(19)
O17 Ti8 O24 103.74(19)
O17 Ti8 O25 109.3(2)
O17 Ti8 O10 108.4(2)
Ti5 Ti4 Ca1 128.60(5)
Ti1 Ti4 Ti5 73.75(5)
Ti1 Ti4 Ca1 75.32(5)
O21 Ti4 Ti5 39.29(12)
O21 Ti4 Ti1 111.86(13)
O21 Ti4 Ca1 130.96(13)
O21 Ti4 O12 76.00(18)
O12 Ti4 Ti5 37.16(13)
O12 Ti4 Ti1 41.85(13)
O12 Ti4 Ca1 115.07(13)
O11 Ti4 Ti5 108.55(16)
O11 Ti4 Ti1 36.38(15)
O11 Ti4 Ca1 43.35(15)
O11 Ti4 O21 142.17(19)
O11 Ti4 O12 78.1(2)
O26 Ti4 Ti5 121.33(15)
O26 Ti4 Ti1 116.58(15)
O26 Ti4 Ca1 46.06(15)
O26 Ti4 O21 94.9(2)
O26 Ti4 O12 142.60(18)
O26 Ti4 O11 89.3(2)
O19 Ti4 Ti5 116.24(18)
O19 Ti4 Ti1 115.4(2)
O19 Ti4 Ca1 113.84(18)
O19 Ti4 O21 106.2(2)
O19 Ti4 O12 107.7(2)
O19 Ti4 O11 107.6(2)
O19 Ti4 O26 109.7(2)
Ti4 Ti5 Ti10 72.97(5)
Ti6 Ti5 Ti4 118.72(5)
Ti6 Ti5 Ti10 73.77(5)
O21 Ti5 Ti4 39.90(14)
O21 Ti5 Ti10 38.82(13)
O21 Ti5 Ti6 108.78(13)
O21 Ti5 O22 79.73(19)
O12 Ti5 Ti4 41.84(14)
O12 Ti5 Ti10 113.65(14)
O12 Ti5 Ti6 121.44(14)
O12 Ti5 O21 81.25(19)
O12 Ti5 O22 141.23(18)
O12 Ti5 O13 95.7(2)
O22 Ti5 Ti4 109.56(13)
O22 Ti5 Ti10 40.92(14)
O22 Ti5 Ti6 38.56(14)
O13 Ti5 Ti4 121.13(15)
O13 Ti5 Ti10 112.26(15)
O13 Ti5 Ti6 39.84(15)
O13 Ti5 O21 139.47(17)
O13 Ti5 O22 78.0(2)
O20 Ti5 Ti4 120.41(18)
O20 Ti5 Ti10 114.9(2)
O20 Ti5 Ti6 119.98(19)
O20 Ti5 O21 109.3(2)
O20 Ti5 O12 108.8(2)
O20 Ti5 O22 109.3(2)
O20 Ti5 O13 109.8(2)
Ti8 Ti7 Ti11 72.92(5)
Ti6 Ti7 Ti8 118.51(5)
Ti6 Ti7 Ti11 73.79(5)
O9 Ti7 Ti8 40.77(12)
O9 Ti7 Ti11 112.56(13)
O9 Ti7 Ti6 121.37(12)
O9 Ti7 O24 79.93(17)
O9 Ti7 O23 140.72(18)
O24 Ti7 Ti8 39.68(12)
O24 Ti7 Ti11 39.12(12)
O24 Ti7 Ti6 109.02(13)
O24 Ti7 O23 79.66(18)
O14 Ti7 Ti8 120.90(15)
O14 Ti7 Ti11 113.50(15)
O14 Ti7 Ti6 41.06(16)
O14 Ti7 O9 95.5(2)
O14 Ti7 O24 140.45(18)
O14 Ti7 O23 79.8(2)
O23 Ti7 Ti8 109.38(14)
O23 Ti7 Ti11 40.55(14)
O23 Ti7 Ti6 39.23(14)
O16 Ti7 Ti8 120.74(16)
O16 Ti7 Ti11 115.4(2)
O16 Ti7 Ti6 119.97(17)
O16 Ti7 O9 109.2(2)
O16 Ti7 O24 109.7(2)
O16 Ti7 O14 108.8(2)
O16 Ti7 O23 109.2(2)
Ti8 Ti3 Ti1 108.76(5)
Ti8 Ti3 Ti2 109.45(5)
Ti8 Ti3 Ca1 56.72(4)
Ti1 Ti3 Ca1 66.05(4)
Ti2 Ti3 Ti1 59.61(5)
Ti2 Ti3 Ca1 113.66(5)
O9 Ti3 Ti8 41.78(11)
O9 Ti3 Ti1 122.96(13)
O9 Ti3 Ti2 83.76(13)
O9 Ti3 Ca1 96.83(12)
O9 Ti3 O3 161.56(19)
O9 Ti3 O7 88.4(2)
O1 Ti3 Ti8 88.59(12)
O1 Ti3 Ti1 37.48(12)
O1 Ti3 Ti2 37.16(12)
O1 Ti3 Ca1 76.52(13)
O1 Ti3 O9 86.74(17)
O1 Ti3 O3 75.63(19)
O1 Ti3 O7 74.86(18)
O10 Ti3 Ti8 38.50(12)
O10 Ti3 Ti1 91.84(13)
O10 Ti3 Ti2 130.57(14)
O10 Ti3 Ca1 25.95(12)
O10 Ti3 O9 80.11(17)
O10 Ti3 O1 95.25(18)
O10 Ti3 O3 96.0(2)
O10 Ti3 O7 165.3(2)
O3 Ti3 Ti8 130.66(18)
O3 Ti3 Ti1 38.77(15)
O3 Ti3 Ti2 85.33(17)
O3 Ti3 Ca1 74.09(17)
O3 Ti3 O7 92.1(2)
O7 Ti3 Ti8 128.77(17)
O7 Ti3 Ti1 86.78(13)
O7 Ti3 Ti2 37.92(14)
O7 Ti3 Ca1 150.55(14)
O8 Ti3 Ti8 104.12(16)
O8 Ti3 Ti1 138.32(16)
O8 Ti3 Ti2 130.1(2)
O8 Ti3 Ca1 115.4(2)
O8 Ti3 O9 98.63(19)
O8 Ti3 O1 165.9(2)
O8 Ti3 O10 98.5(2)
O8 Ti3 O3 99.8(2)
O8 Ti3 O7 92.2(2)
Ti7 Ti11 Ti10 109.12(5)
Ti7 Ti11 Ti9 106.90(5)
Ti10 Ti11 Ti9 60.22(4)
O24 Ti11 Ti7 38.65(12)
O24 Ti11 Ti10 124.37(12)
O24 Ti11 Ti9 84.81(12)
O24 Ti11 O23 77.70(18)
O24 Ti11 O31 161.56(19)
O2 Ti11 Ti7 87.08(12)
O2 Ti11 Ti10 37.88(12)
O2 Ti11 Ti9 37.53(12)
O2 Ti11 O24 87.86(17)
O2 Ti11 O23 87.16(17)
O2 Ti11 O31 78.00(19)
O23 Ti11 Ti7 39.06(13)
O23 Ti11 Ti10 86.37(13)
O23 Ti11 Ti9 122.66(13)
O31 Ti11 Ti7 127.56(17)
O31 Ti11 Ti10 40.17(14)
O31 Ti11 Ti9 90.89(17)
O31 Ti11 O23 89.7(2)
O27 Ti11 Ti7 130.26(16)
O27 Ti11 Ti10 87.20(15)
O27 Ti11 Ti9 41.25(14)
O27 Ti11 O24 93.02(19)
O27 Ti11 O2 78.10(19)
O27 Ti11 O23 162.9(2)
O27 Ti11 O31 95.5(2)
O32 Ti11 Ti7 97.3(2)
O32 Ti11 Ti10 139.23(18)
O32 Ti11 Ti9 140.1(2)
O32 Ti11 O24 95.7(2)
O32 Ti11 O2 175.6(2)
O32 Ti11 O23 96.1(3)
O32 Ti11 O31 99.1(2)
O32 Ti11 O27 99.0(3)
Ti5 Ti10 Ti11 109.02(5)
Ti5 Ti10 Ti9 106.91(5)
Ti11 Ti10 Ti9 60.22(4)
O21 Ti10 Ti5 38.16(12)
O21 Ti10 Ti11 124.23(13)
O21 Ti10 Ti9 85.15(13)
O21 Ti10 O2 88.18(17)
O21 Ti10 O22 78.30(18)
O21 Ti10 O31 160.71(19)
O29 Ti10 Ti5 130.71(18)
O29 Ti10 Ti11 87.03(16)
O29 Ti10 Ti9 41.36(15)
O29 Ti10 O21 94.0(2)
O29 Ti10 O2 78.23(19)
O29 Ti10 O22 163.2(2)
O29 Ti10 O31 95.1(2)
O2 Ti10 Ti5 87.26(12)
O2 Ti10 Ti11 37.51(12)
O2 Ti10 Ti9 37.66(12)
O2 Ti10 O22 86.62(17)
O2 Ti10 O31 77.05(18)
O22 Ti10 Ti5 40.15(13)
O22 Ti10 Ti11 85.21(13)
O22 Ti10 Ti9 122.41(13)
O22 Ti10 O31 88.4(2)
O31 Ti10 Ti5 127.29(17)
O31 Ti10 Ti11 39.59(14)
O31 Ti10 Ti9 90.44(16)
O30 Ti10 Ti5 98.5(2)
O30 Ti10 Ti11 136.27(19)
O30 Ti10 Ti9 141.6(2)
O30 Ti10 O21 98.4(2)
O30 Ti10 O29 100.3(3)
O30 Ti10 O2 173.3(2)
O30 Ti10 O22 95.6(2)
O30 Ti10 O31 96.7(2)
Ti4 Ti1 Ti3 108.68(5)
Ti4 Ti1 Ti2 110.27(6)
Ti4 Ti1 Ca1 56.07(4)
Ti3 Ti1 Ca1 65.89(4)
Ti2 Ti1 Ti3 60.08(4)
Ti2 Ti1 Ca1 113.90(5)
O1 Ti1 Ti4 89.03(13)
O1 Ti1 Ti3 37.56(13)
O1 Ti1 Ti2 37.49(12)
O1 Ti1 Ca1 76.42(12)
O1 Ti1 O12 87.54(18)
O1 Ti1 O3 76.10(19)
O1 Ti1 O5 75.09(19)
O12 Ti1 Ti4 42.85(13)
O12 Ti1 Ti3 123.85(13)
O12 Ti1 Ti2 84.04(14)
O12 Ti1 Ca1 97.26(13)
O12 Ti1 O3 162.83(18)
O12 Ti1 O5 87.8(2)
O11 Ti1 Ti4 37.58(15)
O11 Ti1 Ti3 91.02(14)
O11 Ti1 Ti2 129.97(14)
O11 Ti1 Ca1 25.34(13)
O11 Ti1 O1 94.39(18)
O11 Ti1 O12 80.3(2)
O11 Ti1 O3 95.6(2)
O11 Ti1 O5 164.5(2)
O3 Ti1 Ti4 130.10(17)
O3 Ti1 Ti3 39.16(14)
O3 Ti1 Ti2 86.02(18)
O3 Ti1 Ca1 74.10(17)
O3 Ti1 O5 92.9(2)
O5 Ti1 Ti4 129.22(17)
O5 Ti1 Ti3 87.38(13)
O5 Ti1 Ti2 37.81(14)
O5 Ti1 Ca1 150.81(14)
O4 Ti1 Ti4 104.3(2)
O4 Ti1 Ti3 136.58(19)
O4 Ti1 Ti2 130.9(2)
O4 Ti1 Ca1 114.2(2)
O4 Ti1 O1 166.1(3)
O4 Ti1 O12 99.5(2)
O4 Ti1 O11 98.6(3)
O4 Ti1 O3 97.6(2)
O4 Ti1 O5 93.1(3)
Ti11 Ti9 Ca1 120.23(5)
Ti10 Ti9 Ti11 59.56(4)
Ti10 Ti9 Ca1 119.82(5)
O25 Ti9 Ti11 85.72(13)
O25 Ti9 Ti10 128.49(13)
O25 Ti9 Ca1 45.62(13)
O25 Ti9 O29 166.06(19)
O25 Ti9 O2 91.71(17)
O25 Ti9 O26 89.60(19)
O25 Ti9 O27 89.83(19)
O29 Ti9 Ti11 83.86(17)
O29 Ti9 Ti10 37.60(14)
O29 Ti9 Ca1 135.02(16)
O2 Ti9 Ti11 37.06(12)
O2 Ti9 Ti10 37.55(12)
O2 Ti9 Ca1 101.62(13)
O2 Ti9 O29 74.40(19)
O2 Ti9 O27 74.26(19)
O28 Ti9 Ti11 133.4(2)
O28 Ti9 Ti10 131.5(2)
O28 Ti9 Ca1 93.7(2)
O28 Ti9 O25 100.0(2)
O28 Ti9 O29 93.9(2)
O28 Ti9 O2 164.6(3)
O28 Ti9 O26 98.3(3)
O28 Ti9 O27 95.7(3)
O26 Ti9 Ti11 128.05(13)
O26 Ti9 Ti10 85.04(14)
O26 Ti9 Ca1 45.47(14)
O26 Ti9 O29 89.6(2)
O26 Ti9 O2 91.63(17)
O26 Ti9 O27 165.86(19)
O27 Ti9 Ti11 37.84(14)
O27 Ti9 Ti10 84.26(15)
O27 Ti9 Ca1 135.45(14)
O27 Ti9 O29 87.6(2)
Ti1 Ti2 Ti3 60.31(5)
Ti6 Ti2 Ti3 109.03(5)
Ti6 Ti2 Ti1 108.41(5)
O1 Ti2 Ti3 37.61(12)
O1 Ti2 Ti1 37.86(11)
O1 Ti2 Ti6 87.95(13)
O1 Ti2 O14 88.19(17)
O1 Ti2 O13 88.28(18)
O14 Ti2 Ti3 86.47(13)
O14 Ti2 Ti1 124.18(13)
O14 Ti2 Ti6 38.94(14)
O14 Ti2 O13 76.45(19)
O13 Ti2 Ti3 124.04(13)
O13 Ti2 Ti1 86.55(14)
O13 Ti2 Ti6 37.51(13)
O5 Ti2 Ti3 90.53(18)
O5 Ti2 Ti1 41.70(16)
O5 Ti2 Ti6 128.09(17)
O5 Ti2 O1 79.3(2)
O5 Ti2 O14 163.0(2)
O5 Ti2 O13 91.5(2)
O5 Ti2 O7 97.1(3)
O7 Ti2 Ti3 41.15(15)
O7 Ti2 Ti1 89.82(19)
O7 Ti2 Ti6 129.48(16)
O7 Ti2 O1 78.5(2)
O7 Ti2 O14 91.7(2)
O7 Ti2 O13 162.58(19)
O6 Ti2 Ti3 140.1(2)
O6 Ti2 Ti1 139.2(2)
O6 Ti2 Ti6 96.4(3)
O6 Ti2 O1 175.7(3)
O6 Ti2 O14 95.5(3)
O6 Ti2 O13 94.8(3)
O6 Ti2 O5 97.5(3)
O6 Ti2 O7 99.0(3)
Ti5 Ti6 Ti7 118.70(6)
Ti5 Ti6 Ti2 73.36(5)
Ti7 Ti6 Ti2 72.57(5)
O14 Ti6 Ti5 109.22(15)
O14 Ti6 Ti7 38.56(13)
O14 Ti6 Ti2 39.79(14)
O22 Ti6 Ti5 41.61(15)
O22 Ti6 Ti7 121.28(14)
O22 Ti6 Ti2 113.54(16)
O22 Ti6 O14 140.6(2)
O22 Ti6 O23 96.0(2)
O22 Ti6 O13 80.5(2)
O23 Ti6 Ti5 121.75(14)
O23 Ti6 Ti7 40.27(15)
O23 Ti6 Ti2 111.62(15)
O23 Ti6 O14 78.4(2)
O23 Ti6 O13 140.04(19)
O13 Ti6 Ti5 39.30(14)
O13 Ti6 Ti7 108.85(15)
O13 Ti6 Ti2 40.05(14)
O13 Ti6 O14 79.8(2)
O15 Ti6 Ti5 120.18(18)
O15 Ti6 Ti7 120.10(19)
O15 Ti6 Ti2 115.1(3)
O15 Ti6 O14 109.2(3)
O15 Ti6 O22 109.4(3)
O15 Ti6 O23 109.6(2)
O15 Ti6 O13 109.0(3)
Ti8 Ca1 Ti3 48.33(3)
Ti8 Ca1 Ti1 87.23(5)
Ti8 Ca1 Ti9 62.71(4)
Ti4 Ca1 Ti8 99.12(5)
Ti4 Ca1 Ti3 87.83(5)
Ti4 Ca1 Ti1 48.61(4)
Ti4 Ca1 Ti9 63.24(5)
Ti3 Ca1 Ti1 48.06(3)
Ti9 Ca1 Ti3 98.12(5)
Ti9 Ca1 Ti1 98.21(5)
O25 Ca1 Ti8 32.95(10)
O25 Ca1 Ti4 90.33(11)
O25 Ca1 Ti3 79.09(10)
O25 Ca1 Ti1 105.07(10)
O25 Ca1 Ti9 33.89(10)
O25 Ca1 Cl1 143.56(17)
O11 Ca1 Ti8 102.49(13)
O11 Ca1 Ti4 34.05(13)
O11 Ca1 Ti3 67.76(13)
O11 Ca1 Ti1 19.85(12)
O11 Ca1 Ti9 93.90(13)
O11 Ca1 O25 111.73(15)
O11 Ca1 O26 67.18(16)
O11 Ca1 O18 152.8(2)
O11 Ca1 Cl1 88.81(14)
O10 Ca1 Ti8 33.92(10)
O10 Ca1 Ti4 103.95(12)
O10 Ca1 Ti3 20.56(10)
O10 Ca1 Ti1 68.51(11)
O10 Ca1 Ti9 93.93(11)
O10 Ca1 O25 66.85(14)
O10 Ca1 O11 88.06(16)
O10 Ca1 O26 112.41(15)
O10 Ca1 O18 87.56(19)
O10 Ca1 Cl1 146.69(18)
O26 Ca1 Ti8 89.81(11)
O26 Ca1 Ti4 33.22(11)
O26 Ca1 Ti3 105.27(11)
O26 Ca1 Ti1 79.33(11)
O26 Ca1 Ti9 34.00(11)
O26 Ca1 O25 66.90(15)
O26 Ca1 Cl1 96.74(15)
O18 Ca1 Ti8 88.45(13)
O18 Ca1 Ti4 167.96(18)
O18 Ca1 Ti3 104.17(17)
O18 Ca1 Ti1 141.87(19)
O18 Ca1 Ti9 113.17(17)
O18 Ca1 O25 91.04(17)
O18 Ca1 O26 138.5(2)
O18 Ca1 Cl1 80.36(15)
Cl1 Ca1 Ti8 168.48(9)
Cl1 Ca1 Ti4 91.48(9)
Cl1 Ca1 Ti3 137.35(14)
Cl1 Ca1 Ti1 103.26(10)
Cl1 Ca1 Ti9 119.37(14)
Ti4 O21 Ti10 133.1(2)
Ti5 O21 Ti4 100.8(2)
Ti5 O21 Ti10 103.0(2)
Ti7 O9 Ti8 101.19(19)
Ti7 O9 Ti3 137.7(2)
Ti3 O9 Ti8 96.65(17)
Ti8 O24 Ti11 133.2(2)
Ti7 O24 Ti8 100.70(19)
Ti7 O24 Ti11 102.24(19)
Ti8 O25 Ti9 136.1(2)
Ti8 O25 Ca1 101.47(19)
Ti9 O25 Ca1 100.48(17)
Ti1 O1 Ti3 105.0(2)
Ti2 O1 Ti3 105.23(19)
Ti2 O1 Ti1 104.66(18)
Ti5 O12 Ti4 101.0(2)
Ti5 O12 Ti1 138.0(2)
Ti1 O12 Ti4 95.30(19)
Ti10 O29 Ti9 101.0(2)
C43 O29 Ti10 130.9(6)
C43 O29 Ti9 126.5(6)
Ti11 O2 Ti10 104.61(19)
Ti11 O2 Ti9 105.41(18)
Ti10 O2 Ti9 104.78(19)
Ti4 O11 Ca1 102.6(2)
Ti1 O11 Ti4 106.0(2)
Ti1 O11 Ca1 134.8(2)
Ti8 O10 Ca1 103.42(19)
Ti3 O10 Ti8 104.1(2)
Ti3 O10 Ca1 133.5(2)
Ti7 O14 Ti2 133.9(3)
Ti7 O14 Ti6 100.4(2)
Ti6 O14 Ti2 101.27(19)
Ti5 O22 Ti10 98.93(19)
Ti6 O22 Ti5 99.8(2)
Ti6 O22 Ti10 135.7(2)
Ti7 O23 Ti11 100.40(19)
Ti6 O23 Ti7 100.5(2)
Ti6 O23 Ti11 134.0(2)
C37 O28 Ti9 156.6(9)
Ti4 O26 Ti9 137.1(2)
Ti4 O26 Ca1 100.7(2)
Ti9 O26 Ca1 100.53(18)
Ti11 O31 Ti10 100.2(2)
C49 O31 Ti11 132.2(6)
C49 O31 Ti10 126.5(6)
Ti5 O13 Ti2 132.8(3)
Ti5 O13 Ti6 100.9(2)
Ti6 O13 Ti2 102.44(19)
Ti1 O3 Ti3 102.1(2)
C1 O3 Ti3 130.7(5)
C1 O3 Ti1 126.0(5)
C28 O16 Ti7 153.6(6)
C31 O17 Ti8 149.7(6)
Ti2 O5 Ti1 100.49(19)
C7 O5 Ti1 128.8(7)
C7 O5 Ti2 130.4(8)
Ti2 O7 Ti3 100.9(2)
C10 O7 Ti3 125.8(5)
C10 O7 Ti2 132.6(6)
C4 O4 Ti1 139.9(7)
Ti11 O27 Ti9 100.92(19)
C40 O27 Ti11 130.3(6)
C40 O27 Ti9 126.5(6)
C13 O8 Ti3 146.7(7)
C46 O32 Ti11 166.5(8)
C22 O20 Ti5 143.5(8)
C16 O6 Ti2 164.2(12)
C19 O19 Ti4 155.6(8)
Ca1 O18 H18 119.0(14)
C34 O18 Ca1 131.9(4)
C34 O18 H18 109.1(14)
C52 O30 Ti10 159.8(10)
O18 C34 H34 107.7
O18 C34 C36 107.9(8)
O18 C34 C35 112.7(7)
C36 C34 H34 107.7
C35 C34 H34 107.7
C35 C34 C36 112.8(8)
O17 C31 H31 95.7
O17 C31 C33 117.5(10)
C32 C31 O17 117.1(9)
C32 C31 H31 95.7
C32 C31 C33 122.4(10)
C33 C31 H31 95.7
O32 C46 H46 109.7
O32 C46 C47 111.4(10)
C47 C46 H46 109.7
C48 C46 O32 113.7(15)
C48 C46 H46 109.7
C48 C46 C47 102.4(15)
O16 C28 H28 90.5
O16 C28 C29 112.3(9)
C30 C28 O16 118.4(10)
C30 C28 H28 90.5
C30 C28 C29 129.2(10)
C29 C28 H28 90.5
O7 C10 H10 100.2
O7 C10 C12 111.7(8)
O7 C10 C11 119.8(10)
C12 C10 H10 100.2
C11 C10 H10 100.2
C11 C10 C12 119.2(10)
C31 C32 H32A 109.5
C31 C32 H32B 109.5
C31 C32 H32C 109.5
H32A C32 H32B 109.5
H32A C32 H32C 109.5
H32B C32 H32C 109.5
C34 C36 H36A 109.5
C34 C36 H36B 109.5
C34 C36 H36C 109.5
H36A C36 H36B 109.5
H36A C36 H36C 109.5
H36B C36 H36C 109.5
O20 C22 H22 100.4
C24 C22 O20 106.3(16)
C24 C22 H22 100.4
C24 C22 C23 134.4(17)
C23 C22 O20 109.3(10)
C23 C22 H22 100.4
O19 C19 H19 109.0
O19 C19 C21 109.4(14)
O19 C19 C20 108.2(12)
C21 C19 H19 109.0
C21 C19 C20 112.3(13)
C20 C19 H19 109.0
C34 C35 H35A 109.5
C34 C35 H35B 109.5
C34 C35 H35C 109.5
H35A C35 H35B 109.5
H35A C35 H35C 109.5
H35B C35 H35C 109.5
C22 C24 H24A 109.5
C22 C24 H24B 109.5
C22 C24 H24C 109.5
H24A C24 H24B 109.5
H24A C24 H24C 109.5
H24B C24 H24C 109.5
C25 O15 Ti6 153.5(8)
O27 C40 H40 96.5
C41 C40 O27 113.7(8)
C41 C40 H40 96.5
C42 C40 O27 112.5(11)
C42 C40 H40 96.5
C42 C40 C41 129.9(12)
C40 C41 H41A 109.5
C40 C41 H41B 109.5
C40 C41 H41C 109.5
H41A C41 H41B 109.5
H41A C41 H41C 109.5
H41B C41 H41C 109.5
O31 C49 H49 103.1
C50 C49 O31 111.3(11)
C50 C49 H49 103.1
C51 C49 O31 110.2(13)
C51 C49 H49 103.1
C51 C49 C50 123.3(14)
O5 C7 H7 98.5
O5 C7 C9 109.8(9)
C9 C7 H7 98.5
C8 C7 O5 112.7(11)
C8 C7 H7 98.5
C8 C7 C9 130.8(11)
C28 C30 H30A 109.5
C28 C30 H30B 109.5
C28 C30 H30C 109.5
H30A C30 H30B 109.5
H30A C30 H30C 109.5
H30B C30 H30C 109.5
C7 C9 H9A 109.5
C7 C9 H9B 109.5
C7 C9 H9C 109.5
H9A C9 H9B 109.5
H9A C9 H9C 109.5
H9B C9 H9C 109.5
O29 C43 H43 99.4
C45 C43 O29 113.2(10)
C45 C43 H43 99.4
C44 C43 O29 115.6(14)
C44 C43 H43 99.4
C44 C43 C45 123.3(12)
C49 C50 H50A 109.5
C49 C50 H50B 109.5
C49 C50 H50C 109.5
H50A C50 H50B 109.5
H50A C50 H50C 109.5
H50B C50 H50C 109.5
O4 C4 H4 103.7
O4 C4 C5 115.2(9)
C5 C4 H4 103.7
C6 C4 O4 112.8(12)
C6 C4 H4 103.7
C6 C4 C5 115.6(10)
C10 C12 H12A 109.5
C10 C12 H12B 109.5
C10 C12 H12C 109.5
H12A C12 H12B 109.5
H12A C12 H12C 109.5
H12B C12 H12C 109.5
C28 C29 H29A 109.5
C28 C29 H29B 109.5
C28 C29 H29C 109.5
H29A C29 H29B 109.5
H29A C29 H29C 109.5
H29B C29 H29C 109.5
O3 C1 H1 104.8
O3 C1 C3 105.3(11)
C3 C1 H1 104.8
C2 C1 O3 114.4(17)
C2 C1 H1 104.8
C2 C1 C3 121.1(17)
C43 C45 H45A 109.5
C43 C45 H45B 109.5
C43 C45 H45C 109.5
H45A C45 H45B 109.5
H45A C45 H45C 109.5
H45B C45 H45C 109.5
C19 C21 H21A 109.5
C19 C21 H21B 109.5
C19 C21 H21C 109.5
H21A C21 H21B 109.5
H21A C21 H21C 109.5
H21B C21 H21C 109.5
C46 C47 H47A 109.5
C46 C47 H47B 109.5
C46 C47 H47C 109.5
H47A C47 H47B 109.5
H47A C47 H47C 109.5
H47B C47 H47C 109.5
O30 C52 H52 99.1
C54 C52 O30 114.1(18)
C54 C52 H52 99.1
C54 C52 C53 122.6(16)
C53 C52 O30 115.9(13)
C53 C52 H52 99.1
C4 C5 H5A 109.5
C4 C5 H5B 109.5
C4 C5 H5C 109.5
H5A C5 H5B 109.5
H5A C5 H5C 109.5
H5B C5 H5C 109.5
H15A C15 H15B 109.5
H15A C15 H15C 109.5
H15B C15 H15C 109.5
C13 C15 H15A 109.5
C13 C15 H15B 109.5
C13 C15 H15C 109.5
C1 C3 H3A 109.5
C1 C3 H3B 109.5
C1 C3 H3C 109.5
H3A C3 H3B 109.5
H3A C3 H3C 109.5
H3B C3 H3C 109.5
O8 C13 C15 114.3(13)
O8 C13 H13 101.3
O8 C13 C14 117.2(13)
C15 C13 H13 101.3
C14 C13 C15 117.4(13)
C14 C13 H13 101.3
H26A C26 H26B 109.5
H26A C26 H26C 109.5
H26B C26 H26C 109.5
C25 C26 H26A 109.5
C25 C26 H26B 109.5
C25 C26 H26C 109.5
O28 C37 H37 103.1
O28 C37 C39 113.0(15)
O28 C37 C38 119.3(13)
C39 C37 H37 103.1
C38 C37 H37 103.1
C38 C37 C39 112.7(18)
C13 C14 H14A 109.5
C13 C14 H14B 109.5
C13 C14 H14C 109.5
H14A C14 H14B 109.5
H14A C14 H14C 109.5
H14B C14 H14C 109.5
C31 C33 H33A 109.5
C31 C33 H33B 109.5
C31 C33 H33C 109.5
H33A C33 H33B 109.5
H33A C33 H33C 109.5
H33B C33 H33C 109.5
O6 C16 H16 103.9
O6 C16 C17 112.6(13)
C17 C16 H16 103.9
C18 C16 O6 114.3(17)
C18 C16 H16 103.9
C18 C16 C17 116(2)
C49 C51 H51A 109.5
C49 C51 H51B 109.5
C49 C51 H51C 109.5
H51A C51 H51B 109.5
H51A C51 H51C 109.5
H51B C51 H51C 109.5
C43 C44 H44A 109.5
C43 C44 H44B 109.5
C43 C44 H44C 109.5
H44A C44 H44B 109.5
H44A C44 H44C 109.5
H44B C44 H44C 109.5
C4 C6 H6A 109.5
C4 C6 H6B 109.5
C4 C6 H6C 109.5
H6A C6 H6B 109.5
H6A C6 H6C 109.5
H6B C6 H6C 109.5
C52 C54 H54A 109.5
C52 C54 H54B 109.5
C52 C54 H54C 109.5
H54A C54 H54B 109.5
H54A C54 H54C 109.5
H54B C54 H54C 109.5
H27A C27 H27B 109.5
H27A C27 H27C 109.5
H27B C27 H27C 109.5
C25 C27 H27A 109.5
C25 C27 H27B 109.5
C25 C27 H27C 109.5
O15 C25 C27 121.3(16)
O15 C25 H25 93.8
C26 C25 O15 116.5(12)
C26 C25 C27 120.8(15)
C26 C25 H25 93.8
C27 C25 H25 93.8
C1 C2 H2A 109.5
C1 C2 H2B 109.5
C1 C2 H2C 109.5
H2A C2 H2B 109.5
H2A C2 H2C 109.5
H2B C2 H2C 109.5
C16 C17 H17A 109.5
C16 C17 H17B 109.5
C16 C17 H17C 109.5
H17A C17 H17B 109.5
H17A C17 H17C 109.5
H17B C17 H17C 109.5
C40 C42 H42A 109.5
C40 C42 H42B 109.5
C40 C42 H42C 109.5
H42A C42 H42B 109.5
H42A C42 H42C 109.5
H42B C42 H42C 109.5
C37 C39 H39A 109.5
C37 C39 H39B 109.5
C37 C39 H39C 109.5
H39A C39 H39B 109.5
H39A C39 H39C 109.5
H39B C39 H39C 109.5
C16 C18 H18A 109.5
C16 C18 H18B 109.5
C16 C18 H18C 109.5
H18A C18 H18B 109.5
H18A C18 H18C 109.5
H18B C18 H18C 109.5
C10 C11 H11A 109.5
C10 C11 H11B 109.5
C10 C11 H11C 109.5
H11A C11 H11B 109.5
H11A C11 H11C 109.5
H11B C11 H11C 109.5
C7 C8 H8A 109.5
C7 C8 H8B 109.5
C7 C8 H8C 109.5
H8A C8 H8B 109.5
H8A C8 H8C 109.5
H8B C8 H8C 109.5
C46 C48 H48A 109.5
C46 C48 H48B 109.5
C46 C48 H48C 109.5
H48A C48 H48B 109.5
H48A C48 H48C 109.5
H48B C48 H48C 109.5
C52 C53 H53A 109.5
C52 C53 H53B 109.5
C52 C53 H53C 109.5
H53A C53 H53B 109.5
H53A C53 H53C 109.5
H53B C53 H53C 109.5
C37 C38 H38A 109.5
C37 C38 H38B 109.5
C37 C38 H38C 109.5
H38A C38 H38B 109.5
H38A C38 H38C 109.5
H38B C38 H38C 109.5
H56A C56 H56B 109.5
H56A C56 H56C 109.5
H56B C56 H56C 109.5
C55 C56 H56A 109.5
C55 C56 H56B 109.5
C55 C56 H56C 109.5
C56 C55 H55 105.8
C56 C55 C57 112.0(14)
C56 C55 O33 117.8(16)
C57 C55 H55 105.8
O33 C55 H55 105.8
O33 C55 C57 108.7(13)
C55 C57 H57A 109.5
C55 C57 H57B 109.5
C55 C57 H57C 109.5
H57A C57 H57B 109.5
H57A C57 H57C 109.5
H57B C57 H57C 109.5
C19 C20 H20A 109.5
C19 C20 H20B 109.5
C19 C20 H20C 109.5
H20A C20 H20B 109.5
H20A C20 H20C 109.5
H20B C20 H20C 109.5
C22 C23 H23A 109.5
C22 C23 H23B 109.5
C22 C23 H23C 109.5
H23A C23 H23B 109.5
H23A C23 H23C 109.5
H23B C23 H23C 109.5
C55 O33 H33 109.5

loop_
_geom_bond_atom_site_label_1
_geom_bond_atom_site_label_2
_geom_bond_distance
Ti8 Ti7 2.9915(17)
Ti8 Ti3 2.9683(17)
Ti8 Ca1 3.3219(18)
Ti8 O9 1.991(4)
Ti8 O24 1.944(4)
Ti8 O25 1.844(4)
Ti8 O10 1.906(4)
Ti8 O17 1.762(4)
Ti4 Ti5 2.9945(18)
Ti4 Ti1 2.979(2)
Ti4 Ca1 3.295(2)
Ti4 O21 1.956(5)
Ti4 O12 2.035(4)
Ti4 O11 1.891(5)
Ti4 O26 1.837(4)
Ti4 O19 1.752(5)
Ti5 Ti10 3.0443(19)
Ti5 Ti6 2.9483(18)
Ti5 O21 1.931(4)
Ti5 O12 1.843(5)
Ti5 O22 1.987(5)
Ti5 O13 1.901(5)
Ti5 O20 1.758(4)
Ti7 Ti11 3.038(2)
Ti7 Ti6 2.9600(18)
Ti7 O9 1.879(4)
Ti7 O24 1.941(4)
Ti7 O14 1.876(4)
Ti7 O23 1.946(5)
Ti7 O16 1.760(4)
Ti3 Ti1 3.1268(17)
Ti3 Ti2 3.120(2)
Ti3 Ca1 3.837(2)
Ti3 O9 1.983(4)
Ti3 O1 1.973(4)
Ti3 O10 1.857(4)
Ti3 O3 2.019(5)
Ti3 O7 2.091(5)
Ti3 O8 1.807(5)
Ti11 Ti10 3.0955(19)
Ti11 Ti9 3.116(2)
Ti11 O24 1.961(4)
Ti11 O2 1.948(4)
Ti11 O23 2.008(5)
Ti11 O31 2.005(5)
Ti11 O27 1.947(5)
Ti11 O32 1.777(5)
Ti10 Ti9 3.1161(19)
Ti10 O21 1.959(5)
Ti10 O29 1.937(5)
Ti10 O2 1.964(4)
Ti10 O22 2.018(5)
Ti10 O31 2.029(5)
Ti10 O30 1.774(5)
Ti1 Ti2 3.105(2)
Ti1 Ca1 3.842(2)
Ti1 O1 1.969(4)
Ti1 O12 1.996(5)
Ti1 O11 1.839(5)
Ti1 O3 2.002(5)
Ti1 O5 2.101(6)
Ti1 O4 1.809(5)
Ti9 Ca1 3.330(2)
Ti9 O25 1.889(4)
Ti9 O29 2.098(5)
Ti9 O2 1.969(4)
Ti9 O28 1.787(5)
Ti9 O26 1.894(5)
Ti9 O27 2.092(5)
Ti2 Ti6 3.084(2)
Ti2 O1 1.953(4)
Ti2 O14 2.013(5)
Ti2 O13 2.032(5)
Ti2 O5 1.936(6)
Ti2 O7 1.953(5)
Ti2 O6 1.771(6)
Ti6 O14 1.977(5)
Ti6 O22 1.865(5)
Ti6 O23 1.904(4)
Ti6 O13 1.923(5)
Ti6 O15 1.761(5)
Ca1 O25 2.421(5)
Ca1 O11 2.318(5)
Ca1 O10 2.314(5)
Ca1 O26 2.415(5)
Ca1 O18 2.394(5)
Ca1 Cl1 2.659(3)
O29 C43 1.454(10)
O28 C37 1.387(14)
O31 C49 1.451(12)
O3 C1 1.499(14)
O16 C28 1.390(10)
O17 C31 1.371(9)
O5 C7 1.444(9)
O7 C10 1.426(9)
O4 C4 1.406(11)
O27 C40 1.462(9)
O8 C13 1.335(12)
O32 C46 1.377(12)
O20 C22 1.507(12)
O6 C16 1.400(15)
O19 C19 1.417(12)
O18 H18 0.877(9)
O18 C34 1.440(9)
O30 C52 1.396(13)
C34 H34 1.0000
C34 C36 1.549(12)
C34 C35 1.528(12)
C31 H31 1.0000
C31 C32 1.351(13)
C31 C33 1.389(14)
C46 H46 1.0000
C46 C47 1.478(13)
C46 C48 1.357(15)
C28 H28 1.0000
C28 C30 1.297(12)
C28 C29 1.456(14)
C10 H10 1.0000
C10 C12 1.493(7)
C10 C11 1.456(8)
C32 H32A 0.9800
C32 H32B 0.9800
C32 H32C 0.9800
C36 H36A 0.9800
C36 H36B 0.9800
C36 H36C 0.9800
C22 H22 1.0000
C22 C24 1.34(2)
C22 C23 1.423(19)
C19 H19 1.0000
C19 C21 1.423(18)
C19 C20 1.50(2)
C35 H35A 0.9800
C35 H35B 0.9800
C35 H35C 0.9800
C24 H24A 0.9800
C24 H24B 0.9800
C24 H24C 0.9800
O15 C25 1.363(13)
C40 H40 1.0000
C40 C41 1.441(14)
C40 C42 1.324(16)
C41 H41A 0.9800
C41 H41B 0.9800
C41 H41C 0.9800
C49 H49 1.0000
C49 C50 1.426(18)
C49 C51 1.401(17)
C7 H7 1.0000
C7 C9 1.473(16)
C7 C8 1.395(18)
C30 H30A 0.9800
C30 H30B 0.9800
C30 H30C 0.9800
C9 H9A 0.9800
C9 H9B 0.9800
C9 H9C 0.9800
C43 H43 1.0000
C43 C45 1.398(17)
C43 C44 1.366(17)
C50 H50A 0.9800
C50 H50B 0.9800
C50 H50C 0.9800
C4 H4 1.0000
C4 C5 1.435(15)
C4 C6 1.408(14)
C12 H12A 0.9800
C12 H12B 0.9800
C12 H12C 0.9800
C29 H29A 0.9800
C29 H29B 0.9800
C29 H29C 0.9800
C1 H1 1.0000
C1 C3 1.57(2)
C1 C2 1.39(2)
C45 H45A 0.9800
C45 H45B 0.9800
C45 H45C 0.9800
C21 H21A 0.9800
C21 H21B 0.9800
C21 H21C 0.9800
C47 H47A 0.9800
C47 H47B 0.9800
C47 H47C 0.9800
C52 H52 1.0000
C52 C54 1.322(15)
C52 C53 1.34(2)
C5 H5A 0.9800
C5 H5B 0.9800
C5 H5C 0.9800
C15 H15A 0.9800
C15 H15B 0.9800
C15 H15C 0.9800
C15 C13 1.429(17)
C3 H3A 0.9800
C3 H3B 0.9800
C3 H3C 0.9800
C13 H13 1.0000
C13 C14 1.424(17)
C26 H26A 0.9800
C26 H26B 0.9800
C26 H26C 0.9800
C26 C25 1.410(14)
C37 H37 1.0000
C37 C39 1.431(14)
C37 C38 1.410(16)
C14 H14A 0.9800
C14 H14B 0.9800
C14 H14C 0.9800
C33 H33A 0.9800
C33 H33B 0.9800
C33 H33C 0.9800
C16 H16 1.0000
C16 C17 1.48(2)
C16 C18 1.35(2)
C51 H51A 0.9800
C51 H51B 0.9800
C51 H51C 0.9800
C44 H44A 0.9800
C44 H44B 0.9800
C44 H44C 0.9800
C6 H6A 0.9800
C6 H6B 0.9800
C6 H6C 0.9800
C54 H54A 0.9800
C54 H54B 0.9800
C54 H54C 0.9800
C27 H27A 0.9800
C27 H27B 0.9800
C27 H27C 0.9800
C27 C25 1.353(18)
C25 H25 1.0000
C2 H2A 0.9800
C2 H2B 0.9800
C2 H2C 0.9800
C17 H17A 0.9800
C17 H17B 0.9800
C17 H17C 0.9800
C42 H42A 0.9800
C42 H42B 0.9800
C42 H42C 0.9800
C39 H39A 0.9800
C39 H39B 0.9800
C39 H39C 0.9800
C18 H18A 0.9800
C18 H18B 0.9800
C18 H18C 0.9800
C11 H11A 0.9800
C11 H11B 0.9800
C11 H11C 0.9800
C8 H8A 0.9800
C8 H8B 0.9800
C8 H8C 0.9800
C48 H48A 0.9800
C48 H48B 0.9800
C48 H48C 0.9800
C53 H53A 0.9800
C53 H53B 0.9800
C53 H53C 0.9800
C38 H38A 0.9800
C38 H38B 0.9800
C38 H38C 0.9800
C56 H56A 0.9800
C56 H56B 0.9800
C56 H56C 0.9800
C56 C55 1.368(16)
C55 H55 1.0000
C55 C57 1.497(12)
C55 O33 1.437(11)
C57 H57A 0.9800
C57 H57B 0.9800
C57 H57C 0.9800
C20 H20A 0.9800
C20 H20B 0.9800
C20 H20C 0.9800
C23 H23A 0.9800
C23 H23B 0.9800
C23 H23C 0.9800
O33 H33 0.8400

loop_
_geom_torsion_atom_site_label_1
_geom_torsion_atom_site_label_2
_geom_torsion_atom_site_label_3
_geom_torsion_atom_site_label_4
_geom_torsion
Ti8 Ti7 O9 Ti3 113.1(4)
Ti8 Ti7 O14 Ti2 -17.7(4)
Ti8 Ti7 O14 Ti6 99.2(2)
Ti8 Ti7 O16 C28 158(2)
Ti8 Ti3 O10 Ca1 124.7(4)
Ti8 Ti3 O8 C13 2.9(17)
Ti8 O17 C31 C32 -27(2)
Ti8 O17 C31 C33 134.2(12)
Ti4 Ti5 O12 Ti1 -110.9(4)
Ti4 Ti5 O20 C22 -13.5(13)
Ti4 Ti1 O11 Ca1 -127.3(4)
Ti4 Ti1 O4 C4 -10.3(10)
Ti4 O19 C19 C21 -164.6(13)
Ti4 O19 C19 C20 73(2)
Ti5 Ti4 O11 Ti1 -17.6(2)
Ti5 Ti4 O11 Ca1 127.09(14)
Ti5 Ti4 O26 Ti9 3.2(4)
Ti5 Ti4 O26 Ca1 -115.32(14)
Ti5 Ti4 O19 C19 168.6(19)
Ti5 Ti10 O30 C52 -6(2)
Ti5 Ti6 O22 Ti10 113.8(4)
Ti5 Ti6 O15 C25 30(3)
Ti5 O20 C22 C24 174.6(14)
Ti5 O20 C22 C23 24(2)
Ti7 Ti8 O25 Ti9 -4.2(4)
Ti7 Ti8 O25 Ca1 114.38(13)
Ti7 Ti8 O17 C31 8.7(14)
Ti7 Ti11 O32 C46 -21(3)
Ti7 Ti6 O22 Ti5 -99.32(18)
Ti7 Ti6 O22 Ti10 14.5(4)
Ti7 Ti6 O15 C25 -162(3)
Ti7 O16 C28 C30 -166.3(11)
Ti7 O16 C28 C29 12(3)
Ti3 Ti8 O25 Ti9 -91.6(3)
Ti3 Ti8 O25 Ca1 26.99(18)
Ti3 Ti8 O17 C31 92.9(13)
Ti3 Ti1 O11 Ti4 120.14(17)
Ti3 Ti1 O11 Ca1 -7.1(3)
Ti3 Ti1 O4 C4 128.3(9)
Ti3 Ti2 O6 C16 -135(3)
Ti3 O3 C1 C3 74.0(13)
Ti3 O3 C1 C2 -61(2)
Ti3 O7 C10 C12 -78.3(11)
Ti3 O7 C10 C11 135.2(13)
Ti3 O8 C13 C15 70(2)
Ti3 O8 C13 C14 -147.4(12)
Ti11 Ti7 O9 Ti8 -14.36(18)
Ti11 Ti7 O9 Ti3 98.8(3)
Ti11 Ti7 O14 Ti2 -101.2(3)
Ti11 Ti7 O14 Ti6 15.7(2)
Ti11 Ti7 O16 C28 -117(2)
Ti11 Ti10 O30 C52 123(2)
Ti11 Ti9 O25 Ti8 -22.3(3)
Ti11 Ti9 O25 Ca1 -141.24(13)
Ti11 Ti9 O28 C37 -174(2)
Ti11 Ti9 O26 Ti4 -21.3(5)
Ti11 Ti9 O26 Ca1 97.29(17)
Ti11 O31 C49 C50 64.7(15)
Ti11 O31 C49 C51 -75.8(16)
Ti11 O27 C40 C41 -93.4(12)
Ti11 O27 C40 C42 106.5(15)
Ti11 O32 C46 C47 -33(4)
Ti11 O32 C46 C48 82(4)
Ti10 Ti5 O12 Ti4 14.5(2)
Ti10 Ti5 O12 Ti1 -96.5(3)
Ti10 Ti5 O20 C22 -97.7(12)
Ti10 Ti11 O32 C46 -152(3)
Ti10 Ti9 O25 Ti8 22.6(4)
Ti10 Ti9 O25 Ca1 -96.36(16)
Ti10 Ti9 O28 C37 101(2)
Ti10 Ti9 O26 Ti4 23.2(3)
Ti10 Ti9 O26 Ca1 141.76(14)
Ti10 O29 C43 C45 64.8(17)
Ti10 O29 C43 C44 -85.4(15)
Ti10 O31 C49 C50 -101.0(11)
Ti10 O31 C49 C51 118.5(11)
Ti10 O30 C52 C54 150.7(19)
Ti10 O30 C52 C53 -58(4)
Ti1 Ti4 O11 Ca1 144.7(3)
Ti1 Ti4 O26 Ti9 89.7(4)
Ti1 Ti4 O26 Ca1 -28.9(2)
Ti1 Ti4 O19 C19 85.0(19)
Ti1 Ti3 O10 Ti8 -118.46(16)
Ti1 Ti3 O10 Ca1 6.2(3)
Ti1 Ti3 O8 C13 -138.5(16)
Ti1 Ti2 O6 C16 123(3)
Ti1 O3 C1 C3 -91.1(11)
Ti1 O3 C1 C2 133.4(11)
Ti1 O5 C7 C9 75.4(14)
Ti1 O5 C7 C8 -79.3(15)
Ti1 O4 C4 C5 -80.9(15)
Ti1 O4 C4 C6 143.4(11)
Ti9 Ti11 O32 C46 107(3)
Ti9 Ti10 O30 C52 -138(2)
Ti9 O29 C43 C45 -98.3(12)
Ti9 O29 C43 C44 111.5(14)
Ti9 O28 C37 C39 147.0(16)
Ti9 O28 C37 C38 11(4)
Ti9 O27 C40 C41 66.2(12)
Ti9 O27 C40 C42 -93.9(15)
Ti2 Ti3 O10 Ti8 -68.2(2)
Ti2 Ti3 O10 Ca1 56.5(3)
Ti2 Ti3 O8 C13 134.3(17)
Ti2 Ti1 O11 Ti4 69.6(2)
Ti2 Ti1 O11 Ca1 -57.6(4)
Ti2 Ti1 O4 C4 -144.3(9)
Ti2 Ti6 O22 Ti5 -16.1(2)
Ti2 Ti6 O22 Ti10 97.7(3)
Ti2 Ti6 O15 C25 115(3)
Ti2 O5 C7 C9 -98.1(11)
Ti2 O5 C7 C8 107.2(15)
Ti2 O7 C10 C12 90.8(9)
Ti2 O7 C10 C11 -55.7(18)
Ti2 O6 C16 C17 63(4)
Ti2 O6 C16 C18 -73(4)
Ti6 Ti5 O12 Ti4 99.30(17)
Ti6 Ti5 O12 Ti1 -11.6(4)
Ti6 Ti5 O20 C22 177.4(11)
Ti6 Ti7 O9 Ti8 -98.57(15)
Ti6 Ti7 O9 Ti3 14.6(4)
Ti6 Ti7 O14 Ti2 -116.9(4)
Ti6 Ti7 O16 C28 -32(2)
Ti6 Ti2 O6 C16 -5(3)
Ti6 O15 C25 C26 -6(4)
Ti6 O15 C25 C27 -173.3(13)
Ca1 Ti8 O25 Ti9 -118.6(4)
Ca1 Ti8 O17 C31 178.1(13)
Ca1 Ti4 O11 Ti1 -144.7(3)
Ca1 Ti4 O26 Ti9 118.5(4)
Ca1 Ti4 O19 C19 1(2)
Ca1 Ti3 O10 Ti8 -124.7(4)
Ca1 Ti3 O8 C13 -56.7(17)
Ca1 Ti1 O11 Ti4 127.3(4)
Ca1 Ti1 O4 C4 48.6(10)
Ca1 Ti9 O25 Ti8 118.9(4)
Ca1 Ti9 O28 C37 -35(2)
Ca1 Ti9 O26 Ti4 -118.6(4)
Ca1 O18 C34 C36 90.7(9)
Ca1 O18 C34 C35 -144.0(7)
O21 Ti4 O11 Ti1 -43.6(4)
O21 Ti4 O11 Ca1 101.1(3)
O21 Ti4 O26 Ti9 -27.8(4)
O21 Ti4 O26 Ca1 -146.27(17)
O21 Ti4 O19 C19 -150.4(19)
O21 Ti5 O12 Ti4 -7.42(17)
O21 Ti5 O12 Ti1 -118.3(4)
O21 Ti5 O20 C22 -56.0(12)
O21 Ti10 O30 C52 -45(2)
O9 Ti8 O25 Ti9 -48.6(5)
O9 Ti8 O25 Ca1 70.0(3)
O9 Ti8 O17 C31 48.9(14)
O9 Ti7 O14 Ti2 16.4(4)
O9 Ti7 O14 Ti6 133.2(2)
O9 Ti7 O16 C28 115(2)
O9 Ti3 O10 Ti8 4.70(18)
O9 Ti3 O10 Ca1 129.4(3)
O9 Ti3 O8 C13 45.2(17)
O24 Ti8 O25 Ti9 27.4(3)
O24 Ti8 O25 Ca1 145.95(16)
O24 Ti8 O17 C31 -31.8(14)
O24 Ti7 O9 Ti8 7.66(16)
O24 Ti7 O9 Ti3 120.8(3)
O24 Ti7 O14 Ti2 -64.5(5)
O24 Ti7 O14 Ti6 52.3(4)
O24 Ti7 O16 C28 -159(2)
O24 Ti11 O32 C46 18(3)
O25 Ti8 O17 C31 -132.8(13)
O25 Ti9 O28 C37 -81(2)
O25 Ti9 O26 Ti4 -105.5(4)
O25 Ti9 O26 Ca1 13.06(17)
O1 Ti3 O10 Ti8 -81.1(2)
O1 Ti3 O10 Ca1 43.6(3)
O1 Ti3 O8 C13 156.8(16)
O1 Ti1 O11 Ti4 82.7(2)
O1 Ti1 O11 Ca1 -44.6(3)
O1 Ti1 O4 C4 -173.7(10)
O12 Ti4 O11 Ti1 4.02(19)
O12 Ti4 O11 Ca1 148.7(2)
O12 Ti4 O26 Ti9 45.5(6)
O12 Ti4 O26 Ca1 -73.0(4)
O12 Ti4 O19 C19 129.5(19)
O12 Ti5 O20 C22 31.0(12)
O12 Ti1 O11 Ti4 -4.06(19)
O12 Ti1 O11 Ca1 -131.3(3)
O12 Ti1 O4 C4 -53.9(10)
O29 Ti10 O30 C52 -140(2)
O29 Ti9 O25 Ti8 19.3(11)
O29 Ti9 O25 Ca1 -99.6(9)
O29 Ti9 O28 C37 100(2)
O29 Ti9 O26 Ti4 60.6(4)
O29 Ti9 O26 Ca1 179.14(19)
O2 Ti9 O25 Ti8 14.3(3)
O2 Ti9 O25 Ca1 -104.64(17)
O2 Ti9 O28 C37 140(2)
O2 Ti9 O26 Ti4 -13.8(4)
O2 Ti9 O26 Ca1 104.76(17)
O11 Ti4 O26 Ti9 114.6(4)
O11 Ti4 O26 Ca1 -3.93(19)
O11 Ti4 O19 C19 47(2)
O11 Ti1 O4 C4 27.6(10)
O10 Ti8 O25 Ti9 -117.1(3)
O10 Ti8 O25 Ca1 1.52(17)
O10 Ti8 O17 C31 132.5(13)
O10 Ti3 O8 C13 -36.0(17)
O14 Ti7 O9 Ti8 -132.66(18)
O14 Ti7 O9 Ti3 -19.5(3)
O14 Ti7 O16 C28 12(2)
O14 Ti2 O6 C16 -44(3)
O14 Ti6 O22 Ti5 -53.9(4)
O14 Ti6 O22 Ti10 59.9(5)
O14 Ti6 O15 C25 157(3)
O22 Ti5 O12 Ti4 53.9(4)
O22 Ti5 O12 Ti1 -57.0(5)
O22 Ti5 O20 C22 -141.6(12)
O22 Ti10 O30 C52 34(2)
O22 Ti6 O15 C25 -15(3)
O23 Ti7 O9 Ti8 -52.0(3)
O23 Ti7 O9 Ti3 61.1(5)
O23 Ti7 O14 Ti2 -124.2(3)
O23 Ti7 O14 Ti6 -7.37(19)
O23 Ti7 O16 C28 -74(2)
O23 Ti11 O32 C46 -60(3)
O23 Ti6 O22 Ti5 -132.8(2)
O23 Ti6 O22 Ti10 -19.0(4)
O23 Ti6 O15 C25 -119(3)
O28 Ti9 O25 Ti8 -155.7(4)
O28 Ti9 O25 Ca1 85.4(3)
O28 Ti9 O26 Ti4 154.4(4)
O28 Ti9 O26 Ca1 -87.0(2)
O26 Ti4 O11 Ti1 -140.5(2)
O26 Ti4 O11 Ca1 4.1(2)
O26 Ti4 O19 C19 -49(2)
O26 Ti9 O25 Ti8 105.9(3)
O26 Ti9 O25 Ca1 -13.02(17)
O26 Ti9 O28 C37 10(2)
O31 Ti11 O32 C46 -151(3)
O31 Ti10 O30 C52 123(2)
O13 Ti5 O12 Ti4 131.82(18)
O13 Ti5 O12 Ti1 20.9(4)
O13 Ti5 O20 C22 134.6(12)
O13 Ti2 O6 C16 33(3)
O13 Ti6 O22 Ti5 7.02(18)
O13 Ti6 O22 Ti10 120.8(4)
O13 Ti6 O15 C25 72(3)
O3 Ti3 O10 Ti8 -157.1(2)
O3 Ti3 O10 Ca1 -32.4(3)
O3 Ti3 O8 C13 -133.6(17)
O3 Ti1 O11 Ti4 159.1(2)
O3 Ti1 O11 Ca1 31.8(3)
O3 Ti1 O4 C4 124.5(10)
O16 Ti7 O9 Ti8 115.2(2)
O16 Ti7 O9 Ti3 -131.7(3)
O16 Ti7 O14 Ti2 128.8(3)
O16 Ti7 O14 Ti6 -114.3(2)
O17 Ti8 O25 Ti9 134.0(3)
O17 Ti8 O25 Ca1 -107.4(2)
O5 Ti1 O11 Ti4 36.3(8)
O5 Ti1 O11 Ca1 -91.0(8)
O5 Ti1 O4 C4 -142.2(10)
O5 Ti2 O6 C16 125(3)
O7 Ti3 O10 Ti8 -34.1(8)
O7 Ti3 O10 Ca1 90.5(7)
O7 Ti3 O8 C13 133.9(17)
O7 Ti2 O6 C16 -137(3)
O4 Ti1 O11 Ti4 -102.3(2)
O4 Ti1 O11 Ca1 130.4(3)
O27 Ti11 O32 C46 112(3)
O27 Ti9 O25 Ti8 -60.0(3)
O27 Ti9 O25 Ca1 -178.89(18)
O27 Ti9 O28 C37 -172(2)
O27 Ti9 O26 Ti4 -17.8(11)
O27 Ti9 O26 Ca1 100.8(8)
O8 Ti3 O10 Ti8 102.0(2)
O8 Ti3 O10 Ca1 -133.3(3)
O20 Ti5 O12 Ti4 -114.9(2)
O20 Ti5 O12 Ti1 134.1(3)
O19 Ti4 O11 Ti1 109.0(3)
O19 Ti4 O11 Ca1 -106.3(2)
O19 Ti4 O26 Ti9 -136.9(4)
O19 Ti4 O26 Ca1 104.6(2)
O15 Ti6 O22 Ti5 113.9(3)
O15 Ti6 O22 Ti10 -132.3(4)
